data_7132389
loop_
_publ_author_name
'Tricoire, Maxime'
'Jori, Nadir'
'Fadaei Tirani, Farzaneh'
'Scopelliti, Rosario'
'Z Ivkovi&#x107;, Ivica'
'Natrajan, Louise S.'
'Mazzanti, Marinella'

_publ_section_title
;
 A trinuclear metallasilsesquioxane of uranium(III).
;
_journal_issue 1
_journal_name_full 'Chemical communications (Cambridge, England)'
_journal_page_first 55
_journal_page_last 58
_journal_paper_doi 10.1039/d3cc05390c
_journal_volume 60
_journal_year 2023
_chemical_formula_moiety 'C112 O48 Si28 U4'
_chemical_formula_sum 'C112 O48 Si28 U4'
_chemical_formula_weight 3851.76
_space_group_crystal_system monoclinic
_space_group_IT_number 15
_space_group_name_Hall '-C 2yc'
_space_group_name_H-M_alt 'C 1 2/c 1'
_atom_sites_solution_primary dual
_atom_sites_solution_secondary difmap
_audit_creation_date 2023-07-18
_audit_creation_method
;
Olex2 1.5
(compiled 2023.03.06 svn.rbb2c1857 for OlexSys, GUI svn.r6748)
;
_audit_update_record
;
2023-10-30 deposited with the CCDC.	2023-11-22 downloaded from the CCDC.
;
_cell_angle_alpha 90
_cell_angle_beta 101.864(2)
_cell_angle_gamma 90
_cell_formula_units_Z 8
_cell_length_a 33.7165(7)
_cell_length_b 33.7274(5)
_cell_length_c 35.2400(9)
_cell_measurement_reflns_used 34537
_cell_measurement_temperature 140.00(10)
_cell_measurement_theta_max 29.0860
_cell_measurement_theta_min 2.9250
_cell_volume 39217.8(14)
_computing_cell_refinement 'CrysAlisPro 1.171.42.88a (Rigaku OD, 2023)'
_computing_data_collection 'CrysAlisPro 1.171.42.88a (Rigaku OD, 2023)'
_computing_data_reduction 'CrysAlisPro 1.171.42.88a (Rigaku OD, 2023)'
_computing_molecular_graphics 'Olex2 1.5 (Dolomanov et al., 2009)'
_computing_publication_material 'Olex2 1.5 (Dolomanov et al., 2009)'
_computing_structure_refinement 'SHELXL 2019/3 (Sheldrick, 2015)'
_computing_structure_solution 'SHELXT (Shedlrick, 2015)'
_diffrn_ambient_environment N~2~
_diffrn_ambient_temperature 140.00(10)
_diffrn_detector 'CCD plate'
_diffrn_detector_area_resol_mean 10.5633
_diffrn_detector_type AtlasS2
_diffrn_measured_fraction_theta_full 0.996
_diffrn_measured_fraction_theta_max 0.996
_diffrn_measurement_details
;
List of Runs (angles in degrees, time in seconds):

  # Type    Start    End  Width  t~exp~   \w     \q     \k     \f   Frames
#--------------------------------------------------------------------------
  1  \w    -52.00  31.00   1.00   22.50    --   11.66 -68.00-131.00   83
  2  \w    -19.00  84.00   1.00   22.50    --   11.66  68.00   2.00  103
  3  \w     42.00  69.00   1.00   22.50    --   11.66 178.00-150.00   27
  4  \w     73.00  98.00   1.00   22.50    --   11.66 178.00 -90.00   25
  5  \w     -5.00  21.00   1.00   22.50    --  -11.81  77.00 120.00   26
  6  \w     -4.00  21.00   1.00   22.50    --  -11.81 -77.00 -30.00   25
  7  \w    -14.00  15.00   1.00   22.50    --  -11.81  77.00 150.00   29
  8  \w    -34.00  -9.00   1.00   22.50    --  -11.81  57.00-120.00   25
  9  \w    -33.00  18.00   1.00   22.50    --  -11.81 -77.00  90.00   51
;
_diffrn_measurement_device 'four-circle diffractometer'
_diffrn_measurement_device_type 'SuperNova, Dual, Cu at home/near, AtlasS2'
_diffrn_measurement_method '\w scans'
_diffrn_orient_matrix_type 'CrysAlisPro convention (1999,Acta A55,543-557)'
_diffrn_orient_matrix_UB_11 0.0085824000
_diffrn_orient_matrix_UB_12 -0.0069761000
_diffrn_orient_matrix_UB_13 -0.0155128000
_diffrn_orient_matrix_UB_21 -0.0109366000
_diffrn_orient_matrix_UB_22 0.0146186000
_diffrn_orient_matrix_UB_23 -0.0123673000
_diffrn_orient_matrix_UB_31 0.0163944000
_diffrn_orient_matrix_UB_32 0.0134171000
_diffrn_orient_matrix_UB_33 0.0054185000
_diffrn_radiation_monochromator mirror
_diffrn_radiation_probe x-ray
_diffrn_radiation_type 'Mo K\a'
_diffrn_radiation_wavelength 0.71073
_diffrn_reflns_av_unetI/netI 0.1128
_diffrn_reflns_Laue_measured_fraction_full 0.996
_diffrn_reflns_Laue_measured_fraction_max 0.996
_diffrn_reflns_limit_h_max 42
_diffrn_reflns_limit_h_min -42
_diffrn_reflns_limit_k_max 42
_diffrn_reflns_limit_k_min -42
_diffrn_reflns_limit_l_max 44
_diffrn_reflns_limit_l_min -44
_diffrn_reflns_number 77282
_diffrn_reflns_point_group_measured_fraction_full 0.996
_diffrn_reflns_point_group_measured_fraction_max 0.996
_diffrn_reflns_theta_full 25.242
_diffrn_reflns_theta_max 26.372
_diffrn_reflns_theta_min 2.685
_diffrn_source 'micro-focus sealed X-ray tube'
_diffrn_source_type 'SuperNova (Mo) X-ray Source'
_exptl_absorpt_coefficient_mu 3.523
_exptl_absorpt_correction_T_max 0.632
_exptl_absorpt_correction_T_min 0.100
_exptl_absorpt_correction_type gaussian
_exptl_absorpt_process_details
;
CrysAlisPro 1.171.42.88a (Rigaku Oxford Diffraction, 2023)
Numerical absorption correction based on gaussian integration over
a multifaceted crystal model
Empirical absorption correction using spherical harmonics,
implemented in SCALE3 ABSPACK scaling algorithm.
;
_exptl_crystal_colour 'lustrous dark black'
_exptl_crystal_density_diffrn 1.305
_exptl_crystal_description irregular
_exptl_crystal_F_000 14528
_exptl_crystal_size_max 0.416
_exptl_crystal_size_mid 0.320
_exptl_crystal_size_min 0.222
_refine_diff_density_max 3.264
_refine_diff_density_min -6.528
_refine_diff_density_rms 0.353
_refine_ls_extinction_method none
_refine_ls_goodness_of_fit_ref 1.087
_refine_ls_hydrogen_treatment undef
_refine_ls_matrix_type full
_refine_ls_number_parameters 1718
_refine_ls_number_reflns 77282
_refine_ls_number_restraints 2761
_refine_ls_restrained_S_all 1.076
_refine_ls_R_factor_all 0.1456
_refine_ls_R_factor_gt 0.1234
_refine_ls_shift/su_max 0.000
_refine_ls_shift/su_mean 0.000
_refine_ls_structure_factor_coef Fsqd
_refine_ls_weighting_details 'w=1/[\s^2^(Fo^2^)+(0.1550P)^2^+3774.9341P] where P=(Fo^2^+2Fc^2^)/3'
_refine_ls_weighting_scheme calc
_refine_ls_wR_factor_gt 0.3271
_refine_ls_wR_factor_ref 0.3366
_reflns_Friedel_coverage 0.000
_reflns_number_gt 55856
_reflns_number_total 77282
_reflns_threshold_expression 'I > 2\s(I)'
_twin_special_details
;
Component 2 rotated by -179.9968\% 
around [-0.70 0.70 0.15] (reciprocal) or [-0.71 0.71 -0.00] (direct)
;
_cod_data_source_file d3cc05390c2.cif
_cod_data_source_block mt-246_sq
_cod_depositor_comments 'Adding full bibliography for 7132387--7132389.cif.'
_cod_original_cell_volume 39218.0(15)
_cod_database_code 7132389
_shelx_shelxl_version_number 2019/3
_chemical_oxdiff_formula 'C50 H100 O20 Si21 U3'
_shelx_space_group_comment
;
The symmetry employed for this shelxl refinement is uniquely defined
by the following loop, which should always be used as a source of
symmetry information in preference to the above space-group names.
They are only intended as comments.
;
_shelx_estimated_absorpt_t_max 0.508
_shelx_estimated_absorpt_t_min 0.322
_olex2_refinement_description
;
1. Twinned data refinement
 Scales: 0.549(2)
 0.451(2)
2. Restrained distances
 C97-C51 = C51-C103 = C99-C51
 1.54 with sigma of 0.02
 C51-Si3
 2.9 with sigma of 0.02
 C97-Si3
 3.5 with sigma of 0.02
 C99-Si3
 4.2 with sigma of 0.02
 C97-C103
 2.5 with sigma of 0.02
 C99-C97
 2.5 with sigma of 0.02
 C99-C103
 2.5 with sigma of 0.02
 C94-C104 = C94-C83 = C94-C92
 1.54 with sigma of 0.02
 C104-C92
 2.5 with sigma of 0.02
 C104-C83
 2.5 with sigma of 0.02
 C83-C92
 2.5 with sigma of 0.02
 Si13-C48 \\sim Si7-C65 \\sim Si20-C30 \\sim Si24-C20 \\sim Si28-C59 \\sim
Si22-C98 \\sim Si6-C12
 with sigma of 0.02
 C58-C48 \\sim C58-C39 \\sim C77-C58
 with sigma of 0.02
 C39-C48 \\sim C48-C77 \\sim C39-C77
 with sigma of 0.02
 C65-C31 \\sim C33-C31 \\sim C67-C31
 with sigma of 0.02
 C65-C33 \\sim C33-C67 \\sim C65-C67
 with sigma of 0.02
 C30-C15 \\sim C81-C15 \\sim C37-C15
 with sigma of 0.02
 C30-C37 \\sim C37-C81 \\sim C30-C81
 with sigma of 0.02
 C98-C25 \\sim C25-C11 \\sim C29-C25
 with sigma of 0.02
 C11-C98 \\sim C98-C29 \\sim C11-C29
 with sigma of 0.02
 C16-C12 \\sim C80-C16 \\sim C22-C16
 with sigma of 0.02
 C12-C80 \\sim C80-C22 \\sim C12-C22
 with sigma of 0.02
 C95-C59 \\sim C95-C61 \\sim C95-C45
 with sigma of 0.02
 C59-C61 \\sim C61-C45 \\sim C59-C45
 with sigma of 0.02
 C20-C14 \\sim C82-C14 \\sim C7-C14
 with sigma of 0.02
 C82-C20 \\sim C20-C7 \\sim C82-C7
 with sigma of 0.02
 Si1-C108 \\sim Si26-C38 \\sim Si2-C47 \\sim Si27-C56 \\sim Si12-C60 \\sim
Si5-C104 \\sim Si15-C4
 with sigma of 0.02
 C5-C108 \\sim C63-C5 \\sim C5-C2
 with sigma of 0.02
 C108-C63 \\sim C63-C2 \\sim C108-C2
 with sigma of 0.02
 C44-C38 \\sim C55-C44 \\sim C44-C111
 with sigma of 0.02
 C38-C55 \\sim C55-C111 \\sim C38-C111
 with sigma of 0.02
 C87-C47 \\sim C87-C101 \\sim C87-C107
 with sigma of 0.02
 C101-C47 \\sim C47-C107 \\sim C101-C107
 with sigma of 0.02
 C66-C60 \\sim C66-C109 \\sim C66-C64
 with sigma of 0.02
 C60-C109 \\sim C109-C64 \\sim C60-C64
 with sigma of 0.02
 C56-C102 \\sim C72-C102 \\sim C70-C102
 with sigma of 0.02
 C72-C56 \\sim C56-C70 \\sim C72-C70
 with sigma of 0.02
 C94-C104 \\sim C94-C83 \\sim C94-C92
 with sigma of 0.02
 C104-C83 \\sim C83-C92 \\sim C104-C92
 with sigma of 0.02
 C93-C4 \\sim C93-C89 \\sim C93-C49
 with sigma of 0.02
 C4-C89 \\sim C89-C49 \\sim C4-C49
 with sigma of 0.02
 Si11-C46 \\sim Si21-C42 \\sim Si17-C110 \\sim Si25-C57 \\sim Si23-C18 \\sim
Si3-C103 \\sim Si8-C32
 with sigma of 0.02
 C42-C10 \\sim C52-C10 \\sim C62-C10
 with sigma of 0.02
 C52-C42 \\sim C42-C62 \\sim C52-C62
 with sigma of 0.02
 C54-C46 \\sim C54-C27 \\sim C78-C54
 with sigma of 0.02
 C27-C46 \\sim C46-C78 \\sim C27-C78
 with sigma of 0.02
 C57-C112 \\sim C53-C112 \\sim C112-C105
 with sigma of 0.02
 C57-C53 \\sim C53-C105 \\sim C57-C105
 with sigma of 0.02
 C84-C110 \\sim C84-C106 \\sim C91-C84
 with sigma of 0.02
 C110-C106 \\sim C106-C91 \\sim C110-C91
 with sigma of 0.02
 C19-C18 \\sim C75-C19 \\sim C3-C19
 with sigma of 0.02
 C18-C3 \\sim C3-C75 \\sim C18-C75
 with sigma of 0.02
 C51-C103 \\sim C99-C51 \\sim C97-C51
 with sigma of 0.02
 C103-C99 \\sim C99-C97 \\sim C103-C97
 with sigma of 0.02
 C71-C32 \\sim C71-C68 \\sim C76-C71
 with sigma of 0.02
 C32-C68 \\sim C68-C76 \\sim C32-C76
 with sigma of 0.02
 Si19-C34 \\sim Si4-C26 \\sim Si18-C6 \\sim Si14-C1 \\sim Si9-C100 \\sim
Si16-C8 \\sim Si10-C50
 with sigma of 0.02
 C26-C24 \\sim C28-C24 \\sim C24-C23
 with sigma of 0.02
 C26-C28 \\sim C28-C23 \\sim C26-C23
 with sigma of 0.02
 C86-C6 \\sim C86-C43 \\sim C96-C86
 with sigma of 0.02
 C6-C43 \\sim C43-C96 \\sim C6-C96
 with sigma of 0.02
 C34-C21 \\sim C9-C21 \\sim C41-C21
 with sigma of 0.02
 C34-C41 \\sim C41-C9 \\sim C34-C9
 with sigma of 0.02
 C69-C1 \\sim C69-C17 \\sim C69-C35
 with sigma of 0.02
 C1-C17 \\sim C17-C35 \\sim C1-C35
 with sigma of 0.02
 C79-C100 \\sim C90-C79 \\sim C88-C79
 with sigma of 0.02
 C100-C90 \\sim C90-C88 \\sim C100-C88
 with sigma of 0.02
 C73-C50 \\sim C85-C73 \\sim C73-C13
 with sigma of 0.02
 C50-C85 \\sim C85-C13 \\sim C50-C13
 with sigma of 0.02
 C8-C40 \\sim C74-C40 \\sim C40-C36
 with sigma of 0.02
 C8-C74 \\sim C74-C36 \\sim C8-C36
 with sigma of 0.02
3. Uiso/Uaniso restraints and constraints
C1 \\sim C2 \\sim C3 \\sim C4 \\sim C5 \\sim C6 \\sim C7 \\sim C8 \\sim C9
\\sim C10 \\sim C11 \\sim C12 \\sim C13 \\sim C14 \\sim C15 \\sim C16 \\sim C17
\\sim C18 \\sim C19 \\sim C20 \\sim C21 \\sim C22 \\sim C23 \\sim C24 \\sim C25
\\sim C26 \\sim C27 \\sim C28 \\sim C29 \\sim C30 \\sim C31 \\sim C32 \\sim C33
\\sim C34 \\sim C35 \\sim C36 \\sim C37 \\sim C38 \\sim C39 \\sim C40 \\sim C41
\\sim C42 \\sim C43 \\sim C44 \\sim C45 \\sim C46 \\sim C47 \\sim C48 \\sim C49
\\sim C50 \\sim C51 \\sim C52 \\sim C53 \\sim C54 \\sim C55 \\sim C56 \\sim C57
\\sim C58 \\sim C59 \\sim C60 \\sim C61 \\sim C62 \\sim C63 \\sim C64 \\sim C65
\\sim C66 \\sim C67 \\sim C68 \\sim C69 \\sim C70 \\sim C71 \\sim C72 \\sim C73
\\sim C74 \\sim C75 \\sim C76 \\sim C77 \\sim C78 \\sim C79 \\sim C80 \\sim C81
\\sim C82 \\sim C83 \\sim C84 \\sim C85 \\sim C86 \\sim C87 \\sim C88 \\sim C89
\\sim C90 \\sim C91 \\sim C92 \\sim C93 \\sim C94 \\sim C95 \\sim C96 \\sim C97
\\sim C98 \\sim C99 \\sim C100 \\sim C101 \\sim C102 \\sim C103 \\sim C104
\\sim C105 \\sim C106 \\sim C107 \\sim C108 \\sim C109 \\sim C110 \\sim C111
\\sim C112: within 2A with sigma of 0.01 and sigma for terminal atoms of 0.02
within 2A
Uanis(C104) \\sim Ueq, Uanis(C94) \\sim Ueq, Uanis(C83) \\sim Ueq, Uanis(C92)
\\sim Ueq: with sigma of 0.01 and sigma for terminal atoms of 0.02
Uanis(C32) \\sim Ueq: with sigma of 0.01 and sigma for terminal atoms of 0.02
Uanis(C98) \\sim Ueq: with sigma of 0.01 and sigma for terminal atoms of 0.02
Uanis(C46) \\sim Ueq: with sigma of 0.01 and sigma for terminal atoms of 0.02
Uanis(C109) = Uanis(C64)
Uanis(C12) = Uanis(C20)
4. Rigid body (RIGU) restrains
 All non-hydrogen atoms
 with sigma for 1-2 distances of 0.001 and sigma for 1-3 distances of 0.001
;
_platon_squeeze_special_details
;
A solvent mask was calculated and 2252 electrons were 
found in a volume of 9232\%A^3^ in 11 voids per unit cell. 
This is consistent with the presence of 
2.5[C6H14], 0.5[], 0.5[], 3[C6H14], 0.75[], 0.25[], 0.25[], 0.25[], 0.5[], 0.5[], 0.5[] per Asymmetric Unit 
which account for 2200 electrons 
per unit cell.
;
_platon_squeeze_void_probe_radius 1.20
_olex2_submission_special_instructions 'No special instructions were received'
_oxdiff_exptl_absorpt_empirical_details
;
Empirical correction (ABSPACK) includes:
- Absorption correction using spherical harmonics
- Frame scaling
- Detector area scaling
- B-factor correction
;
_oxdiff_exptl_absorpt_empirical_full_max 3.115
_oxdiff_exptl_absorpt_empirical_full_min 0.516
_oxdiff_twin_integration_method simultaneous
_oxdiff_twin_items 2

loop_
_space_group_symop_operation_xyz
'x, y, z'
'-x, y, -z+1/2'
'x+1/2, y+1/2, z'
'-x+1/2, y+1/2, -z+1/2'
'-x, -y, -z'
'x, -y, z-1/2'
'-x+1/2, -y+1/2, -z'
'x+1/2, -y+1/2, z-1/2'

loop_
_atom_site_label
_atom_site_type_symbol
_atom_site_fract_x
_atom_site_fract_y
_atom_site_fract_z
_atom_site_U_iso_or_equiv
_atom_site_adp_type
_atom_site_occupancy
_atom_site_site_symmetry_order
_atom_site_calc_flag
_atom_site_refinement_flags_posn
_atom_site_refinement_flags_adp
_atom_site_refinement_flags_occupancy
_atom_site_disorder_assembly
_atom_site_disorder_group
U1 U 0.28373(3) 0.24328(3) 0.27839(3) 0.0175(2) Uani 1 1 d . . . . .
U2 U 0.30193(3) 0.32814(3) 0.22254(3) 0.0190(2) Uani 1 1 d . . . . .
U3 U 0.22957(3) 0.35721(3) 0.27903(3) 0.0183(2) Uani 1 1 d . . . . .
U4 U 0.18769(3) 0.27368(3) 0.22087(3) 0.0178(2) Uani 1 1 d . . . . .
Si1 Si 0.2125(2) 0.3661(2) 0.1713(2) 0.0237(12) Uani 1 1 d D . . . .
Si2 Si 0.2680(3) 0.4706(2) 0.1294(3) 0.0367(16) Uani 1 1 d D . . . .
Si3 Si 0.1033(2) 0.2315(2) 0.1543(3) 0.0358(16) Uani 1 1 d D . . . .
Si4 Si 0.2027(2) 0.2784(2) 0.3285(2) 0.0229(12) Uani 1 1 d D . . . .
Si5 Si 0.3612(3) 0.3724(2) 0.1592(3) 0.0350(16) Uani 1 1 d D . . . .
Si6 Si 0.3845(2) 0.2546(2) 0.2518(2) 0.0241(13) Uani 1 1 d D . . . .
Si7 Si 0.3571(2) 0.2494(2) 0.3872(2) 0.0282(14) Uani 1 1 d D . . . .
Si8 Si 0.2061(2) 0.1669(2) 0.2474(2) 0.0266(14) Uani 1 1 d D . . . .
Si9 Si 0.1100(2) 0.4104(2) 0.3141(3) 0.0308(15) Uani 1 1 d D . . . .
Si10 Si 0.1065(2) 0.2791(2) 0.3078(2) 0.0258(13) Uani 1 1 d D . . . .
Si11 Si 0.2595(2) 0.1462(2) 0.1905(2) 0.0293(14) Uani 1 1 d D . . . .
Si12 Si 0.3488(2) 0.4559(2) 0.1901(2) 0.0309(15) Uani 1 1 d D . . . .
Si13 Si 0.33237(19) 0.32178(19) 0.3302(2) 0.0185(11) Uani 1 1 d D . . . .
Si14 Si 0.1081(2) 0.3418(2) 0.3725(2) 0.0276(14) Uani 1 1 d D . . . .
Si15 Si 0.2720(2) 0.3797(2) 0.1153(2) 0.0285(14) Uani 1 1 d D . . . .
Si16 Si 0.1168(2) 0.3450(2) 0.2509(2) 0.0231(13) Uani 1 1 d D . . . .
Si17 Si 0.1746(2) 0.2243(2) 0.1123(2) 0.0307(15) Uani 1 1 d D . . . .
Si18 Si 0.2016(2) 0.3482(2) 0.3865(2) 0.0267(14) Uani 1 1 d D . . . .
Si19 Si 0.2002(2) 0.4275(2) 0.3444(3) 0.0312(15) Uani 1 1 d D . . . .
Si20 Si 0.3398(2) 0.1717(2) 0.3427(3) 0.0324(15) Uani 1 1 d D . . . .
Si21 Si 0.2575(2) 0.2364(2) 0.1713(2) 0.0215(12) Uani 1 1 d D . . . .
Si22 Si 0.4195(2) 0.3200(2) 0.3104(2) 0.0288(14) Uani 1 1 d D . . . .
Si23 Si 0.1275(2) 0.1470(2) 0.1846(2) 0.0295(14) Uani 1 1 d D . . . .
Si24 Si 0.4171(2) 0.1882(2) 0.3135(2) 0.0295(14) Uani 1 1 d D . . . .
Si25 Si 0.1838(2) 0.1336(2) 0.1250(2) 0.0304(15) Uani 1 1 d D . . . .
Si26 Si 0.2189(2) 0.4574(2) 0.1927(2) 0.0297(14) Uani 1 1 d D . . . .
Si27 Si 0.2952(2) 0.4346(2) 0.2508(2) 0.0259(14) Uani 1 1 d D . . . .
Si28 Si 0.4442(2) 0.2558(2) 0.3735(2) 0.0301(14) Uani 1 1 d D . . . .
O1 O 0.3377(5) 0.2673(5) 0.2495(5) 0.0218(18) Uani 1 1 d . . . . .
O2 O 0.3296(6) 0.4379(6) 0.2249(6) 0.037(3) Uani 1 1 d . . . . .
O3 O 0.4051(5) 0.2579(6) 0.3938(6) 0.032(3) Uani 1 1 d . . . . .
O4 O 0.2075(5) 0.2379(5) 0.1524(5) 0.029(2) Uani 1 1 d . . . . .
O5 O 0.1267(5) 0.2568(5) 0.1901(6) 0.033(3) Uani 1 1 d . . . . .
O6 O 0.2189(5) 0.2132(5) 0.2496(5) 0.0234(18) Uani 1 1 d . . . . .
O7 O 0.1496(6) 0.4339(6) 0.3332(6) 0.035(3) Uani 1 1 d . . . . .
O8 O 0.3344(5) 0.2744(5) 0.3487(5) 0.025(2) Uani 1 1 d . . . . .
O9 O 0.2712(6) 0.1922(5) 0.1837(6) 0.032(3) Uani 1 1 d . . . . .
O10 O 0.2532(6) 0.3644(5) 0.1530(5) 0.028(2) Uani 1 1 d . . . . .
O11 O 0.1296(6) 0.2353(6) 0.1216(6) 0.038(3) Uani 1 1 d . . . . .
O12 O 0.1546(5) 0.2670(5) 0.3140(6) 0.026(3) Uani 1 1 d . . . . .
O13 O 0.3198(6) 0.3716(6) 0.1252(7) 0.041(3) Uani 1 1 d . . . . .
O14 O 0.2068(5) 0.3235(5) 0.3473(5) 0.026(2) Uani 1 1 d . . . . .
O15 O 0.3748(5) 0.3322(5) 0.3169(6) 0.025(3) Uani 1 1 d . . . . .
O16 O 0.1632(5) 0.3341(5) 0.2507(6) 0.0257(19) Uani 1 1 d . . . . .
O17 O 0.1800(6) 0.1775(6) 0.1055(6) 0.039(3) Uani 1 1 d . . . . .
O18 O 0.3691(6) 0.4180(5) 0.1720(6) 0.038(3) Uani 1 1 d . . . . .
O19 O 0.2241(5) 0.3364(5) 0.2111(5) 0.0219(16) Uani 1 1 d . . . . .
O20 O 0.0977(5) 0.3806(6) 0.3460(6) 0.032(3) Uani 1 1 d . . . . .
O21 O 0.2636(7) 0.4260(6) 0.1104(6) 0.038(3) Uani 1 1 d . . . . .
O22 O 0.3849(5) 0.1646(5) 0.3327(6) 0.033(3) Uani 1 1 d . . . . .
O23 O 0.2574(6) 0.4582(6) 0.2294(6) 0.036(3) Uani 1 1 d . . . . .
O24 O 0.4429(6) 0.2174(6) 0.3457(6) 0.036(3) Uani 1 1 d . . . . .
O25 O 0.3946(6) 0.2167(6) 0.2775(7) 0.038(3) Uani 1 1 d . . . . .
O26 O 0.2169(5) 0.4118(5) 0.3080(6) 0.031(3) Uani 1 1 d . . . . .
O27 O 0.0952(5) 0.3088(6) 0.2712(6) 0.032(3) Uani 1 1 d . . . . .
O28 O 0.2326(6) 0.4736(6) 0.1545(6) 0.038(3) Uani 1 1 d . . . . .
O29 O 0.2377(6) 0.1443(5) 0.2264(6) 0.031(3) Uani 1 1 d . . . . .
O30 O 0.3132(7) 0.4748(6) 0.1576(6) 0.042(3) Uani 1 1 d . . . . .
O31 O 0.1603(6) 0.1632(5) 0.2198(6) 0.029(3) Uani 1 1 d . . . . .
O32 O 0.4443(6) 0.2966(6) 0.3484(6) 0.037(3) Uani 1 1 d . . . . .
O33 O 0.2081(6) 0.3947(6) 0.3800(6) 0.035(3) Uani 1 1 d . . . . .
O34 O 0.4160(5) 0.2913(6) 0.2749(6) 0.034(3) Uani 1 1 d . . . . .
O35 O 0.1005(6) 0.1855(6) 0.1654(6) 0.035(3) Uani 1 1 d . . . . .
O36 O 0.0993(6) 0.3017(6) 0.3459(6) 0.032(3) Uani 1 1 d . . . . .
O37 O 0.2958(5) 0.3178(5) 0.2937(5) 0.0197(16) Uani 1 1 d . . . . .
O38 O 0.2593(5) 0.2655(5) 0.2083(5) 0.0202(16) Uani 1 1 d . . . . .
O39 O 0.2064(6) 0.4104(5) 0.1834(6) 0.033(3) Uani 1 1 d . . . . .
O40 O 0.3449(6) 0.2041(6) 0.3783(6) 0.032(3) Uani 1 1 d . . . . .
O41 O 0.2231(5) 0.2823(5) 0.2915(5) 0.0215(15) Uani 1 1 d . . . . .
O42 O 0.1187(5) 0.3850(6) 0.2771(6) 0.031(3) Uani 1 1 d . . . . .
O43 O 0.1497(6) 0.1287(6) 0.1515(7) 0.041(3) Uani 1 1 d . . . . .
O44 O 0.1561(5) 0.3404(5) 0.3933(6) 0.028(3) Uani 1 1 d . . . . .
O45 O 0.2816(5) 0.3889(5) 0.2522(5) 0.0243(19) Uani 1 1 d . . . . .
O46 O 0.3508(6) 0.3459(5) 0.1943(6) 0.031(3) Uani 1 1 d . . . . .
O47 O 0.2286(6) 0.1326(6) 0.1510(6) 0.036(3) Uani 1 1 d . . . . .
O48 O 0.3081(5) 0.1878(5) 0.3069(6) 0.030(3) Uani 1 1 d . . . . .
C1 C 0.0763(9) 0.3393(9) 0.4095(9) 0.051(5) Uani 1 1 d D U . . .
C2 C 0.1535(10) 0.4063(11) 0.0904(11) 0.069(9) Uani 1 1 d D U . . .
C3 C 0.0277(10) 0.1173(10) 0.1560(14) 0.082(9) Uani 1 1 d D U . . .
C4 C 0.2506(13) 0.3532(11) 0.0708(8) 0.074(7) Uani 1 1 d D U . . .
C5 C 0.1358(8) 0.3758(9) 0.1152(10) 0.059(6) Uani 1 1 d D U . . .
C6 C 0.2395(7) 0.3312(9) 0.4294(7) 0.041(4) Uani 1 1 d D U . . .
C7 C 0.5151(8) 0.1093(8) 0.3089(9) 0.044(6) Uani 1 1 d D U . . .
C8 C 0.0863(7) 0.3554(9) 0.2019(6) 0.040(4) Uani 1 1 d D U . . .
C9 C 0.1795(11) 0.4822(14) 0.4210(12) 0.088(9) Uani 1 1 d D U . . .
C10 C 0.3121(8) 0.2270(8) 0.1183(8) 0.043(5) Uani 1 1 d D U . . .
C11 C 0.4847(15) 0.3955(11) 0.3569(12) 0.093(10) Uani 1 1 d D U . . .
C12 C 0.3963(7) 0.2451(7) 0.2025(6) 0.031(2) Uani 1 1 d D U . . .
C13 C 0.0579(13) 0.2075(10) 0.3533(11) 0.083(8) Uani 1 1 d D U . . .
C14 C 0.4798(7) 0.1289(7) 0.3262(8) 0.039(4) Uani 1 1 d D U . . .
C15 C 0.3410(8) 0.1201(11) 0.4082(8) 0.063(6) Uani 1 1 d D U . . .
C16 C 0.4387(7) 0.2327(8) 0.2001(9) 0.042(4) Uani 1 1 d D U . . .
C17 C 0.0876(14) 0.4111(10) 0.4307(12) 0.081(8) Uani 1 1 d D U . . .
C18 C 0.0967(8) 0.1077(8) 0.1981(9) 0.048(5) Uani 1 1 d D U . . .
C19 C 0.0626(8) 0.0867(8) 0.1685(11) 0.058(6) Uani 1 1 d D U . . .
C20 C 0.4508(7) 0.1543(7) 0.2931(7) 0.031(2) Uani 1 1 d D U . . .
C21 C 0.2282(10) 0.4762(12) 0.4158(10) 0.071(6) Uani 1 1 d D U . . .
C22 C 0.4400(8) 0.2116(10) 0.1623(9) 0.048(6) Uani 1 1 d D U . . .
C23 C 0.1801(10) 0.2330(9) 0.4092(10) 0.052(7) Uani 1 1 d D U . . .
C24 C 0.2039(9) 0.2111(8) 0.3822(9) 0.044(5) Uani 1 1 d D U . . .
C25 C 0.4471(12) 0.4016(8) 0.3235(9) 0.069(6) Uani 1 1 d D U . . .
C26 C 0.2287(8) 0.2407(8) 0.3623(8) 0.038(4) Uani 1 1 d D U . . .
C27 C 0.3365(8) 0.1010(9) 0.2649(8) 0.049(6) Uani 1 1 d D U . . .
C28 C 0.2326(9) 0.1787(9) 0.4048(10) 0.052(7) Uani 1 1 d D U . . .
C29 C 0.4584(14) 0.4372(10) 0.2995(11) 0.083(9) Uani 1 1 d D U . . .
C30 C 0.3256(9) 0.1228(8) 0.3625(9) 0.048(5) Uani 1 1 d D U . . .
C31 C 0.3632(9) 0.2391(12) 0.4659(8) 0.070(6) Uani 1 1 d D U . . .
C32 C 0.2053(8) 0.1489(7) 0.2959(6) 0.037(4) Uani 1 1 d D U . . .
C33 C 0.3343(12) 0.2334(16) 0.4941(10) 0.093(9) Uani 1 1 d D U . . .
C34 C 0.2237(10) 0.4743(8) 0.3665(10) 0.058(6) Uani 1 1 d D U . . .
C35 C 0.0534(14) 0.3634(11) 0.4699(12) 0.085(9) Uani 1 1 d D U . . .
C36 C 0.0151(9) 0.3298(10) 0.2042(11) 0.057(7) Uani 1 1 d D U . . .
C37 C 0.3204(10) 0.0847(12) 0.4258(10) 0.073(9) Uani 1 1 d D U . . .
C38 C 0.1744(7) 0.4872(8) 0.1944(9) 0.045(4) Uani 1 1 d D U . . .
C39 C 0.3883(9) 0.3628(10) 0.4130(11) 0.060(8) Uani 1 1 d D U . . .
C40 C 0.0409(7) 0.3675(9) 0.1999(9) 0.048(5) Uani 1 1 d D U . . .
C41 C 0.2509(12) 0.5201(13) 0.4290(12) 0.088(10) Uani 1 1 d D U . . .
C42 C 0.2874(8) 0.2563(8) 0.1382(8) 0.037(4) Uani 1 1 d D U . . .
C43 C 0.2852(10) 0.3471(12) 0.4926(10) 0.069(8) Uani 1 1 d D U . . .
C44 C 0.1501(6) 0.4809(9) 0.2259(7) 0.047(5) Uani 1 1 d D U . . .
C45 C 0.5353(12) 0.2272(13) 0.4719(13) 0.104(11) Uani 1 1 d D U . . .
C46 C 0.3029(7) 0.1146(8) 0.1922(9) 0.047(4) Uani 1 1 d D U . . .
C47 C 0.2596(12) 0.5075(9) 0.0912(10) 0.066(6) Uani 1 1 d D U . . .
C48 C 0.3209(7) 0.3588(7) 0.3654(8) 0.034(4) Uani 1 1 d D U . . .
C49 C 0.2873(18) 0.4011(14) 0.0301(13) 0.111(11) Uani 1 1 d D U . . .
C50 C 0.0740(8) 0.2358(6) 0.2919(10) 0.053(5) Uani 1 1 d D U . . .
C51 C 0.0235(6) 0.2247(11) 0.1047(9) 0.076(7) Uani 1 1 d D U . . .
C52 C 0.2847(9) 0.1971(9) 0.0922(9) 0.046(6) Uani 1 1 d D U . . .
C53 C 0.1132(13) 0.1187(11) 0.0452(13) 0.090(10) Uani 1 1 d D U . . .
C54 C 0.3427(7) 0.1170(9) 0.2239(7) 0.052(5) Uani 1 1 d D U . . .
C55 C 0.1706(9) 0.4964(9) 0.2665(8) 0.053(6) Uani 1 1 d D U . . .
C56 C 0.3152(8) 0.4533(7) 0.2991(6) 0.034(4) Uani 1 1 d D U . . .
C57 C 0.1801(11) 0.0953(8) 0.0880(9) 0.058(6) Uani 1 1 d D U . . .
C58 C 0.3546(7) 0.3868(8) 0.3871(9) 0.048(5) Uani 1 1 d D U . . .
C59 C 0.4919(8) 0.2544(11) 0.4119(9) 0.070(7) Uani 1 1 d D U . . .
C60 C 0.3841(8) 0.4957(7) 0.2048(9) 0.048(4) Uani 1 1 d D U . . .
C61 C 0.4835(13) 0.1842(12) 0.4315(12) 0.096(10) Uani 1 1 d D U . . .
C62 C 0.3401(11) 0.2494(9) 0.0958(10) 0.057(7) Uani 1 1 d D U . . .
C63 C 0.1001(10) 0.3525(11) 0.0900(11) 0.071(9) Uani 1 1 d D U . . .
C64 C 0.4338(9) 0.5473(9) 0.2089(11) 0.059(5) Uani 1 1 d D U . . .
C65 C 0.3397(9) 0.2643(11) 0.4322(7) 0.059(5) Uani 1 1 d D U . . .
C66 C 0.4086(9) 0.5181(7) 0.1803(10) 0.052(5) Uani 1 1 d D U . . .
C67 C 0.3977(11) 0.2660(14) 0.4870(10) 0.084(9) Uani 1 1 d D U . . .
C68 C 0.1788(11) 0.0992(8) 0.3398(10) 0.054(7) Uani 1 1 d D U . . .
C69 C 0.0876(12) 0.3674(9) 0.4454(10) 0.069(6) Uani 1 1 d D U . . .
C70 C 0.2950(8) 0.5273(7) 0.3002(9) 0.041(6) Uani 1 1 d D U . . .
C71 C 0.1915(9) 0.1047(7) 0.2997(9) 0.045(5) Uani 1 1 d D U . . .
C72 C 0.3579(10) 0.5011(7) 0.3479(9) 0.052(7) Uani 1 1 d D U . . .
C73 C 0.0833(10) 0.1985(7) 0.3205(9) 0.063(6) Uani 1 1 d D U . . .
C74 C 0.0236(8) 0.3888(11) 0.1606(9) 0.055(7) Uani 1 1 d D U . . .
C75 C 0.0461(10) 0.0518(10) 0.1897(12) 0.070(9) Uani 1 1 d D U . . .
C76 C 0.2274(9) 0.0759(8) 0.2965(10) 0.043(6) Uani 1 1 d D U . . .
C77 C 0.3354(9) 0.4161(10) 0.4119(10) 0.060(8) Uani 1 1 d D U . . .
C78 C 0.3795(10) 0.0965(13) 0.2107(10) 0.072(8) Uani 1 1 d D U . . .
C79 C 0.0533(6) 0.4704(7) 0.3270(8) 0.035(4) Uani 1 1 d D U . . .
C80 C 0.4680(8) 0.2667(9) 0.2071(11) 0.053(7) Uani 1 1 d D U . . .
C81 C 0.3886(10) 0.1164(13) 0.4191(11) 0.079(9) Uani 1 1 d D U . . .
C82 C 0.4545(9) 0.0967(9) 0.3436(11) 0.059(7) Uani 1 1 d D U . . .
C83 C 0.4276(15) 0.3303(10) 0.0817(11) 0.084(8) Uani 1 1 d D U . . .
C84 C 0.1463(10) 0.2575(8) 0.0364(8) 0.053(6) Uani 1 1 d D U . . .
C85 C 0.0575(12) 0.1636(9) 0.2952(11) 0.072(8) Uani 1 1 d D U . . .
C86 C 0.2512(8) 0.3628(10) 0.4606(8) 0.056(6) Uani 1 1 d D U . . .
C87 C 0.2936(13) 0.5179(9) 0.0713(12) 0.078(7) Uani 1 1 d D U . . .
C88 C 0.0122(8) 0.4890(8) 0.3113(9) 0.042(6) Uani 1 1 d D U . . .
C89 C 0.2638(17) 0.3305(13) 0.0033(12) 0.095(10) Uani 1 1 d D U . . .
C90 C 0.0843(9) 0.5025(8) 0.3423(11) 0.055(7) Uani 1 1 d D U . . .
C91 C 0.1516(12) 0.2911(10) 0.0084(9) 0.068(9) Uani 1 1 d D U . . .
C92 C 0.4102(14) 0.4021(8) 0.0866(11) 0.082(8) Uani 1 1 d D U . . .
C93 C 0.2582(16) 0.3659(11) 0.0304(10) 0.091(8) Uani 1 1 d D U . . .
C94 C 0.4008(11) 0.3602(8) 0.0971(8) 0.070(6) Uani 1 1 d D U . . .
C95 C 0.4917(11) 0.2267(11) 0.4464(10) 0.083(7) Uani 1 1 d D U . . .
C96 C 0.2147(10) 0.3733(12) 0.4777(10) 0.068(8) Uani 1 1 d D U . . .
C97 C 0.0367(9) 0.2078(13) 0.0702(9) 0.088(10) Uani 1 1 d D U . . .
C98 C 0.4456(9) 0.3648(7) 0.2970(9) 0.051(5) Uani 1 1 d D U . . .
C99 C -0.0196(6) 0.2384(15) 0.0980(12) 0.099(11) Uani 1 1 d D U . . .
C100 C 0.0669(6) 0.4442(7) 0.2970(8) 0.034(4) Uani 1 1 d D U . . .
C101 C 0.3151(14) 0.4840(10) 0.0570(14) 0.086(9) Uani 1 1 d D U . . .
C102 C 0.3321(8) 0.4974(6) 0.3046(9) 0.045(5) Uani 1 1 d D U . . .
C103 C 0.0531(6) 0.2491(9) 0.1321(9) 0.059(6) Uani 1 1 d D U . . .
C104 C 0.4041(8) 0.3550(9) 0.1405(8) 0.052(4) Uani 1 1 d D U . . .
C105 C 0.1374(13) 0.0469(11) 0.0405(13) 0.097(11) Uani 1 1 d D U . . .
C106 C 0.1290(13) 0.2191(10) 0.0175(10) 0.076(9) Uani 1 1 d D U . . .
C107 C 0.2872(14) 0.5538(11) 0.0457(13) 0.089(10) Uani 1 1 d D U . . .
C108 C 0.1686(8) 0.3473(9) 0.1374(8) 0.045(5) Uani 1 1 d D U . . .
C109 C 0.4386(10) 0.4890(8) 0.1693(12) 0.059(5) Uani 1 1 d D U . . .
C110 C 0.1825(10) 0.2527(8) 0.0704(7) 0.045(4) Uani 1 1 d D U . . .
C111 C 0.1049(8) 0.4931(11) 0.2137(9) 0.057(7) Uani 1 1 d D U . . .
C112 C 0.1361(11) 0.0831(8) 0.0678(11) 0.071(7) Uani 1 1 d D U . . .

loop_
_atom_site_aniso_label
_atom_site_aniso_U_11
_atom_site_aniso_U_22
_atom_site_aniso_U_33
_atom_site_aniso_U_23
_atom_site_aniso_U_13
_atom_site_aniso_U_12
U1 0.0125(4) 0.0153(4) 0.0260(5) 0.0012(3) 0.0072(3) 0.0011(3)
U2 0.0168(4) 0.0157(5) 0.0262(5) 0.0003(4) 0.0086(4) 0.0002(3)
U3 0.0128(4) 0.0165(5) 0.0262(5) -0.0027(3) 0.0053(3) 0.0014(3)
U4 0.0138(4) 0.0158(5) 0.0235(5) -0.0012(3) 0.0032(3) 0.0014(3)
Si1 0.028(3) 0.017(3) 0.026(3) 0.003(2) 0.005(2) 0.000(2)
Si2 0.054(4) 0.022(3) 0.037(4) 0.007(3) 0.017(3) 0.008(3)
Si3 0.029(4) 0.023(3) 0.049(4) -0.006(3) -0.006(3) 0.000(3)
Si4 0.020(3) 0.021(3) 0.032(3) -0.003(2) 0.016(2) -0.002(2)
Si5 0.034(3) 0.023(3) 0.055(4) 0.008(3) 0.024(3) -0.004(3)
Si6 0.017(3) 0.025(3) 0.035(4) 0.001(2) 0.016(2) 0.001(2)
Si7 0.020(3) 0.034(3) 0.031(3) 0.008(2) 0.007(3) 0.005(2)
Si8 0.027(3) 0.016(3) 0.037(4) -0.002(3) 0.007(2) -0.006(2)
Si9 0.024(3) 0.023(3) 0.046(4) -0.007(2) 0.010(3) -0.002(3)
Si10 0.018(3) 0.021(3) 0.040(4) -0.004(2) 0.010(3) -0.003(2)
Si11 0.029(3) 0.020(3) 0.039(3) 0.003(3) 0.007(2) 0.010(3)
Si12 0.038(4) 0.020(3) 0.039(4) 0.007(3) 0.019(3) -0.011(3)
Si13 0.010(2) 0.018(3) 0.028(3) 0.001(2) 0.006(2) -0.002(2)
Si14 0.017(3) 0.027(3) 0.042(4) -0.008(2) 0.012(3) 0.003(2)
Si15 0.037(3) 0.016(3) 0.036(4) 0.003(3) 0.018(3) 0.004(3)
Si16 0.012(3) 0.028(3) 0.027(3) -0.002(2) 0.000(2) 0.002(2)
Si17 0.040(3) 0.017(3) 0.031(3) -0.001(3) -0.003(2) -0.003(3)
Si18 0.016(3) 0.030(3) 0.035(3) -0.010(2) 0.010(3) -0.004(2)
Si19 0.024(3) 0.023(3) 0.050(4) -0.014(3) 0.015(3) -0.009(3)
Si20 0.020(3) 0.036(4) 0.042(4) 0.007(3) 0.008(3) -0.006(3)
Si21 0.025(3) 0.016(3) 0.023(3) -0.002(2) 0.005(2) 0.001(2)
Si22 0.019(3) 0.027(3) 0.044(4) -0.001(2) 0.013(3) 0.001(2)
Si23 0.023(3) 0.021(3) 0.043(4) -0.006(3) 0.003(2) -0.006(2)
Si24 0.022(3) 0.027(3) 0.042(4) 0.005(2) 0.010(3) -0.001(2)
Si25 0.037(3) 0.015(3) 0.038(4) -0.007(3) 0.004(2) 0.005(3)
Si26 0.033(3) 0.020(3) 0.038(4) -0.002(3) 0.010(2) 0.011(3)
Si27 0.033(3) 0.019(3) 0.028(4) 0.001(3) 0.012(2) -0.005(2)
Si28 0.015(3) 0.039(4) 0.034(4) 0.001(2) 0.001(3) 0.002(3)
O1 0.016(3) 0.017(5) 0.035(5) 0.003(3) 0.011(3) -0.002(3)
O2 0.040(7) 0.036(8) 0.040(7) 0.011(6) 0.020(6) -0.006(5)
O3 0.021(3) 0.042(8) 0.034(7) 0.003(6) 0.005(3) 0.005(4)
O4 0.028(3) 0.026(6) 0.031(4) -0.007(4) 0.002(3) 0.002(4)
O5 0.021(4) 0.024(6) 0.050(6) -0.011(5) 0.002(3) 0.001(4)
O6 0.019(4) 0.015(3) 0.038(5) 0.000(3) 0.009(3) -0.003(3)
O7 0.025(3) 0.028(7) 0.055(8) -0.013(5) 0.017(4) -0.005(3)
O8 0.019(5) 0.023(4) 0.033(4) 0.006(3) 0.006(4) 0.000(4)
O9 0.042(7) 0.020(3) 0.038(9) 0.003(3) 0.014(6) 0.008(3)
O10 0.033(4) 0.021(6) 0.030(4) 0.002(4) 0.010(4) 0.000(4)
O11 0.034(4) 0.030(7) 0.043(6) -0.009(5) -0.008(4) -0.004(5)
O12 0.020(3) 0.023(7) 0.040(8) -0.001(5) 0.013(3) -0.002(3)
O13 0.038(3) 0.037(8) 0.053(6) 0.007(6) 0.022(3) 0.007(4)
O14 0.021(6) 0.025(4) 0.034(4) -0.006(3) 0.010(4) 0.002(4)
O15 0.016(3) 0.022(7) 0.041(8) -0.004(5) 0.012(4) -0.005(4)
O16 0.017(3) 0.020(5) 0.041(5) -0.005(3) 0.007(3) 0.002(3)
O17 0.050(9) 0.018(3) 0.041(8) -0.003(3) -0.007(5) 0.000(4)
O18 0.051(8) 0.022(3) 0.052(9) 0.012(4) 0.033(6) -0.007(4)
O19 0.022(4) 0.018(3) 0.025(4) -0.001(3) 0.005(3) 0.002(3)
O20 0.019(6) 0.029(5) 0.051(7) -0.003(5) 0.012(6) 0.003(4)
O21 0.057(9) 0.020(3) 0.043(8) 0.007(3) 0.025(6) 0.009(4)
O22 0.025(4) 0.026(7) 0.051(9) 0.008(5) 0.014(5) 0.000(4)
O23 0.037(4) 0.026(6) 0.043(5) 0.004(5) 0.007(4) -0.002(4)
O24 0.020(7) 0.037(5) 0.053(6) -0.005(5) 0.012(5) 0.000(5)
O25 0.021(7) 0.039(6) 0.056(6) 0.018(5) 0.012(5) 0.003(4)
O26 0.024(7) 0.021(4) 0.052(6) -0.011(4) 0.017(6) -0.007(5)
O27 0.021(5) 0.034(5) 0.041(6) 0.000(4) 0.007(5) -0.002(5)
O28 0.051(6) 0.026(6) 0.040(5) -0.003(5) 0.015(5) 0.003(6)
O29 0.038(6) 0.015(5) 0.043(5) -0.003(5) 0.012(5) 0.000(5)
O30 0.052(5) 0.035(8) 0.044(7) 0.014(6) 0.019(4) -0.001(5)
O31 0.029(4) 0.017(7) 0.038(5) 0.003(5) 0.002(4) -0.010(4)
O32 0.028(6) 0.037(5) 0.047(5) 0.003(4) 0.013(5) 0.005(5)
O33 0.029(7) 0.032(3) 0.047(6) -0.012(4) 0.013(6) -0.008(4)
O34 0.019(5) 0.041(6) 0.048(6) -0.009(5) 0.020(5) -0.008(5)
O35 0.029(7) 0.024(4) 0.047(8) -0.009(4) -0.008(5) -0.004(3)
O36 0.027(7) 0.030(5) 0.044(5) -0.010(4) 0.018(5) -0.008(5)
O37 0.013(3) 0.017(4) 0.029(3) 0.000(3) 0.005(2) -0.001(3)
O38 0.019(4) 0.017(3) 0.026(3) -0.001(3) 0.007(3) -0.001(3)
O39 0.041(8) 0.020(3) 0.039(9) -0.001(3) 0.008(6) 0.006(3)
O40 0.032(7) 0.032(3) 0.035(5) 0.015(3) 0.012(5) 0.004(4)
O41 0.016(3) 0.023(4) 0.027(3) -0.002(3) 0.008(3) -0.003(3)
O42 0.015(7) 0.030(5) 0.047(6) -0.010(5) 0.008(5) 0.001(5)
O43 0.043(6) 0.031(7) 0.050(7) -0.011(5) 0.011(6) -0.003(6)
O44 0.018(3) 0.028(7) 0.041(7) -0.007(5) 0.012(3) 0.000(3)
O45 0.026(5) 0.018(3) 0.031(5) -0.002(3) 0.009(4) -0.004(3)
O46 0.028(4) 0.017(6) 0.054(7) 0.008(6) 0.022(5) 0.000(5)
O47 0.039(4) 0.029(7) 0.038(5) 0.005(5) 0.005(4) 0.002(5)
O48 0.022(5) 0.019(4) 0.048(6) 0.009(4) 0.006(5) -0.008(4)
C1 0.039(8) 0.068(13) 0.057(9) -0.010(7) 0.038(10) -0.003(10)
C2 0.061(14) 0.076(16) 0.057(16) 0.022(13) -0.019(13) -0.019(12)
C3 0.055(12) 0.069(15) 0.11(2) 0.014(14) -0.020(12) -0.032(11)
C4 0.104(14) 0.080(13) 0.039(6) -0.035(10) 0.016(7) -0.040(15)
C5 0.049(9) 0.063(13) 0.053(11) 0.010(9) -0.019(8) -0.018(8)
C6 0.024(6) 0.060(11) 0.037(6) 0.000(6) 0.000(6) -0.012(8)
C7 0.035(10) 0.038(13) 0.060(14) -0.011(10) 0.009(9) 0.007(8)
C8 0.031(7) 0.051(12) 0.037(6) 0.002(5) 0.002(6) 0.007(8)
C9 0.068(13) 0.11(2) 0.10(2) -0.025(18) 0.037(14) -0.025(13)
C10 0.050(10) 0.048(10) 0.038(9) -0.006(7) 0.024(8) 0.001(8)
C11 0.104(17) 0.065(18) 0.099(15) -0.002(11) -0.003(13) -0.014(15)
C12 0.023(5) 0.027(6) 0.045(5) -0.003(3) 0.012(4) -0.003(4)
C13 0.072(18) 0.063(16) 0.129(18) -0.022(11) 0.050(15) 0.007(14)
C14 0.040(8) 0.027(8) 0.051(8) -0.001(6) 0.013(6) 0.008(6)
C15 0.062(12) 0.064(11) 0.058(12) 0.029(8) 0.003(9) -0.014(10)
C16 0.025(6) 0.044(9) 0.061(9) -0.003(8) 0.016(6) 0.002(5)
C17 0.09(2) 0.081(13) 0.080(19) -0.030(11) 0.041(16) -0.020(12)
C18 0.044(9) 0.045(8) 0.051(12) 0.001(8) -0.001(7) -0.033(7)
C19 0.049(10) 0.052(10) 0.064(13) 0.005(9) -0.009(9) -0.040(8)
C20 0.023(5) 0.027(6) 0.045(5) -0.003(3) 0.012(4) -0.003(4)
C21 0.064(12) 0.069(11) 0.086(13) -0.032(10) 0.028(10) -0.032(11)
C22 0.028(12) 0.057(14) 0.064(11) -0.007(10) 0.020(9) 0.006(9)
C23 0.059(15) 0.042(13) 0.063(14) 0.014(11) 0.035(12) -0.003(10)
C24 0.046(9) 0.043(9) 0.046(10) 0.022(8) 0.019(8) 0.008(8)
C25 0.080(12) 0.044(8) 0.082(13) -0.001(7) 0.019(10) -0.009(9)
C26 0.036(7) 0.037(7) 0.045(9) 0.019(8) 0.017(7) 0.013(8)
C27 0.028(12) 0.039(14) 0.079(11) 0.009(11) 0.006(8) 0.008(11)
C28 0.050(13) 0.044(12) 0.063(16) 0.028(11) 0.010(11) 0.005(10)
C29 0.09(2) 0.043(8) 0.111(19) 0.006(11) 0.011(16) -0.025(12)
C30 0.048(10) 0.039(6) 0.056(12) 0.025(6) 0.011(9) -0.014(8)
C31 0.066(13) 0.110(16) 0.036(9) -0.005(9) 0.017(8) 0.014(11)
C32 0.034(9) 0.037(7) 0.041(5) 0.019(6) 0.012(5) 0.019(7)
C33 0.088(16) 0.15(3) 0.052(14) 0.011(14) 0.034(13) 0.016(16)
C34 0.056(11) 0.036(6) 0.085(13) -0.033(7) 0.024(10) -0.031(9)
C35 0.093(17) 0.100(19) 0.083(15) -0.035(14) 0.065(15) -0.012(16)
C36 0.036(10) 0.065(13) 0.075(18) 0.004(12) 0.024(12) 0.011(10)
C37 0.076(15) 0.078(16) 0.063(16) 0.041(13) 0.011(14) -0.013(14)
C38 0.035(7) 0.024(7) 0.075(12) -0.013(8) 0.014(6) 0.002(7)
C39 0.038(11) 0.065(15) 0.070(15) -0.023(13) -0.007(10) 0.000(10)
C40 0.033(8) 0.062(12) 0.050(10) 0.003(8) 0.007(7) 0.011(8)
C41 0.086(18) 0.085(15) 0.091(19) -0.048(14) 0.015(17) -0.043(14)
C42 0.048(8) 0.037(8) 0.032(8) 0.000(6) 0.023(8) -0.001(8)
C43 0.062(12) 0.080(19) 0.053(10) -0.013(12) -0.019(9) -0.006(13)
C44 0.035(8) 0.033(10) 0.074(12) -0.003(8) 0.013(7) 0.017(8)
C45 0.051(12) 0.16(3) 0.078(17) 0.022(16) -0.042(13) 0.007(16)
C46 0.038(6) 0.033(7) 0.074(10) 0.015(8) 0.017(5) 0.021(7)
C47 0.110(15) 0.037(8) 0.056(11) 0.035(11) 0.026(8) 0.027(11)
C48 0.024(9) 0.036(7) 0.046(8) -0.019(8) 0.012(6) -0.003(7)
C49 0.14(2) 0.120(18) 0.08(2) -0.016(15) 0.041(17) -0.051(19)
C50 0.024(7) 0.021(6) 0.116(15) -0.030(7) 0.021(9) -0.009(6)
C51 0.051(9) 0.070(14) 0.094(14) -0.010(11) -0.021(8) 0.002(9)
C52 0.051(12) 0.046(12) 0.044(13) -0.010(10) 0.015(11) 0.011(10)
C53 0.111(19) 0.065(14) 0.083(19) -0.010(14) -0.002(16) 0.006(14)
C54 0.039(7) 0.035(10) 0.082(11) 0.012(9) 0.014(6) 0.024(8)
C55 0.050(13) 0.036(14) 0.071(12) 0.001(10) 0.009(9) 0.018(12)
C56 0.041(10) 0.019(7) 0.039(6) -0.007(6) 0.006(5) -0.001(6)
C57 0.096(15) 0.029(7) 0.049(9) -0.025(9) 0.012(7) -0.003(10)
C58 0.036(10) 0.042(9) 0.061(10) -0.027(8) 0.001(8) -0.004(7)
C59 0.024(5) 0.13(2) 0.045(9) -0.005(8) -0.019(8) 0.020(10)
C60 0.046(8) 0.026(7) 0.076(13) 0.006(7) 0.023(6) -0.009(7)
C61 0.072(19) 0.137(19) 0.056(18) 0.012(12) -0.040(15) 0.019(13)
C62 0.070(14) 0.063(14) 0.051(15) -0.007(12) 0.042(12) -0.003(11)
C63 0.049(11) 0.073(17) 0.076(17) 0.001(14) -0.025(11) -0.017(12)
C64 0.051(9) 0.028(8) 0.106(15) -0.005(9) 0.037(9) -0.015(7)
C65 0.052(11) 0.098(14) 0.033(6) -0.011(8) 0.022(8) 0.015(11)
C66 0.055(9) 0.026(8) 0.085(14) 0.005(8) 0.033(8) -0.010(7)
C67 0.077(15) 0.12(2) 0.052(14) -0.004(15) 0.003(11) 0.009(15)
C68 0.062(16) 0.044(14) 0.064(12) 0.028(11) 0.032(11) 0.024(12)
C69 0.066(12) 0.086(13) 0.068(11) -0.024(8) 0.042(10) -0.010(11)
C70 0.051(11) 0.011(8) 0.062(15) 0.001(9) 0.013(10) -0.012(8)
C71 0.044(10) 0.041(8) 0.055(10) 0.021(7) 0.019(8) 0.015(7)
C72 0.068(14) 0.015(11) 0.065(11) -0.010(9) -0.004(10) -0.008(10)
C73 0.045(10) 0.033(8) 0.118(16) -0.022(8) 0.033(10) 0.002(7)
C74 0.032(11) 0.081(17) 0.053(12) 0.013(11) 0.015(9) 0.026(12)
C75 0.064(15) 0.060(12) 0.077(19) 0.008(13) -0.003(14) -0.048(10)
C76 0.038(12) 0.033(9) 0.060(15) 0.010(11) 0.016(11) 0.007(9)
C77 0.062(15) 0.050(13) 0.065(14) -0.034(11) 0.004(12) 0.001(10)
C78 0.046(9) 0.080(19) 0.090(17) 0.012(15) 0.017(11) 0.042(12)
C79 0.035(8) 0.020(8) 0.056(11) -0.004(7) 0.022(7) -0.003(6)
C80 0.021(8) 0.051(11) 0.085(17) -0.004(12) 0.010(11) -0.001(8)
C81 0.062(11) 0.08(2) 0.087(18) 0.038(17) -0.006(11) -0.014(12)
C82 0.053(13) 0.041(12) 0.088(18) 0.023(11) 0.027(12) 0.013(10)
C83 0.100(17) 0.087(12) 0.079(13) 0.003(12) 0.053(13) 0.018(12)
C84 0.073(13) 0.043(10) 0.038(8) 0.006(8) -0.001(8) -0.006(9)
C85 0.072(16) 0.028(8) 0.13(2) -0.016(11) 0.039(15) -0.014(11)
C86 0.048(9) 0.069(12) 0.045(8) -0.009(8) -0.004(7) -0.007(9)
C87 0.118(16) 0.052(11) 0.072(13) 0.040(11) 0.037(10) 0.026(11)
C88 0.043(9) 0.039(12) 0.049(14) -0.011(11) 0.021(8) 0.010(7)
C89 0.13(3) 0.114(18) 0.051(13) -0.022(14) 0.044(17) -0.030(18)
C90 0.058(12) 0.030(11) 0.076(17) -0.009(11) 0.008(11) -0.014(10)
C91 0.090(19) 0.061(13) 0.048(13) 0.021(11) 0.001(13) -0.004(13)
C92 0.098(18) 0.081(10) 0.079(15) 0.018(10) 0.045(13) 0.014(10)
C93 0.122(17) 0.108(15) 0.049(8) -0.024(10) 0.029(9) -0.038(15)
C94 0.073(9) 0.077(9) 0.070(8) 0.007(7) 0.037(7) 0.012(8)
C95 0.041(10) 0.143(19) 0.052(11) 0.005(9) -0.025(9) 0.013(12)
C96 0.070(13) 0.083(19) 0.051(13) -0.005(13) 0.011(11) 0.008(13)
C97 0.071(17) 0.08(2) 0.096(16) -0.017(14) -0.019(13) 0.007(15)
C98 0.049(9) 0.038(6) 0.075(11) 0.006(5) 0.033(8) -0.017(6)
C99 0.049(9) 0.11(2) 0.11(2) -0.04(2) -0.034(10) 0.007(11)
C100 0.030(6) 0.023(7) 0.054(10) -0.001(6) 0.021(6) 0.001(6)
C101 0.12(2) 0.050(13) 0.10(2) 0.034(14) 0.056(16) 0.017(15)
C102 0.052(10) 0.023(7) 0.059(10) -0.009(7) 0.006(8) -0.008(6)
C103 0.032(6) 0.052(12) 0.082(13) 0.000(10) -0.014(6) 0.010(7)
C104 0.040(6) 0.057(9) 0.069(8) 0.005(7) 0.033(6) 0.010(7)
C105 0.14(2) 0.062(13) 0.079(18) -0.049(13) -0.012(16) -0.006(15)
C106 0.10(2) 0.053(12) 0.062(15) -0.004(11) -0.018(14) -0.012(12)
C107 0.13(2) 0.062(14) 0.09(2) 0.053(14) 0.041(16) 0.028(15)
C108 0.041(7) 0.053(11) 0.034(8) 0.002(7) -0.008(7) -0.019(8)
C109 0.051(9) 0.028(8) 0.106(15) -0.005(9) 0.037(9) -0.015(7)
C110 0.069(11) 0.030(8) 0.035(6) 0.003(7) 0.003(6) -0.003(9)
C111 0.034(8) 0.048(16) 0.090(16) -0.002(14) 0.012(8) 0.017(9)
C112 0.102(15) 0.042(10) 0.063(12) -0.026(10) 0.001(10) -0.006(10)

loop_
_atom_type_symbol
_atom_type_description
_atom_type_scat_dispersion_real
_atom_type_scat_dispersion_imag
_atom_type_scat_source
C C 0.0033 0.0016 'International Tables Vol C Tables 4.2.6.8 and 6.1.1.4'
O O 0.0106 0.0060 'International Tables Vol C Tables 4.2.6.8 and 6.1.1.4'
Si Si 0.0817 0.0704 'International Tables Vol C Tables 4.2.6.8 and 6.1.1.4'
U U -9.6767 9.6646 'International Tables Vol C Tables 4.2.6.8 and 6.1.1.4'

loop_
_exptl_crystal_face_index_h
_exptl_crystal_face_index_k
_exptl_crystal_face_index_l
_exptl_crystal_face_perp_dist
2 -2 1 0.1871
1 0 0 0.1966
1 -2 -1 0.1749
-1 2 1 0.2211
-2 2 1 0.2166
2 1 0 0.1540
-2 -1 0 0.1600
0 2 1 0.1975
2 -1 -1 0.1900
1 -1 -1 0.1698
1 2 1 0.1609
2 0 -1 0.1855
1 -2 -2 0.1546
-1 -2 -1 0.1652
-2 -40 -26 0.1478
40 25 -1 0.1435
-43 -7 28 0.1537
1 -1 -2 0.1543
0 -1 -1 0.1389
23 34 20 0.1515
40 26 -4 0.1406
6 -30 -39 0.1339
-11 -34 -29 0.1456
0 -1 -2 0.1186
9 -15 -47 0.1184
36 12 -37 0.1470
2 1 -1 0.1470
39 28 -7 0.1360
16 28 32 0.1513
-2 -1 1 0.1855
0 0 -1 0.1070
9 10 -49 0.1197
0 0 1 0.1148
-32 -28 -14 0.1487
1 1 0 0.1344
-12 10 -43 0.1034
-1 1 -2 0.1042
-39 11 -17 0.1577
-2 1 2 0.1637
-46 -6 21 0.1586
-32 1 43 0.1190
-13 -1 50 0.1141
12 19 40 0.1387
6 -3 47 0.1178
-1 -10 48 0.1242
14 -7 43 0.1323
0 -1 0 0.1834
1 -1 0 0.1870
1 -2 0 0.1853

loop_
_geom_angle_atom_site_label_1
_geom_angle_atom_site_label_2
_geom_angle_atom_site_label_3
_geom_angle
_geom_angle_site_symmetry_1
_geom_angle_site_symmetry_3
_geom_angle_publ_flag
U2 U1 U4 72.55(3) . . ?
Si13 U1 U2 63.96(12) . . ?
Si13 U1 U4 110.84(11) . . ?
O1 U1 U2 43.1(4) . . ?
O1 U1 U4 109.8(4) . . ?
O1 U1 Si13 69.2(4) . . ?
O1 U1 O6 131.1(7) . . ?
O1 U1 O8 82.8(5) . . ?
O1 U1 O37 70.1(5) . . ?
O1 U1 O38 67.2(6) . . ?
O1 U1 O41 127.5(5) . . ?
O6 U1 U2 110.1(4) . . ?
O6 U1 U4 42.0(4) . . ?
O6 U1 Si13 146.4(4) . . ?
O6 U1 O8 145.9(6) . . ?
O6 U1 O37 125.6(5) . . ?
O6 U1 O38 68.6(6) . . ?
O6 U1 O41 66.9(5) . . ?
O8 U1 U2 92.4(3) . . ?
O8 U1 U4 133.0(3) . . ?
O8 U1 Si13 30.0(3) . . ?
O37 U1 U2 45.8(4) . . ?
O37 U1 U4 85.7(3) . . ?
O37 U1 Si13 26.2(4) . . ?
O37 U1 O8 55.3(5) . . ?
O38 U1 U2 45.1(4) . . ?
O38 U1 U4 45.3(4) . . ?
O38 U1 Si13 108.2(4) . . ?
O38 U1 O8 137.4(5) . . ?
O38 U1 O37 85.5(5) . . ?
O38 U1 O41 85.0(5) . . ?
O41 U1 U2 85.5(4) . . ?
O41 U1 U4 45.1(4) . . ?
O41 U1 Si13 79.6(4) . . ?
O41 U1 O8 90.7(5) . . ?
O41 U1 O37 63.8(5) . . ?
O48 U1 U2 146.8(5) . . ?
O48 U1 U4 135.0(4) . . ?
O48 U1 Si13 108.7(5) . . ?
O48 U1 O1 103.7(6) . . ?
O48 U1 O6 93.1(6) . . ?
O48 U1 O8 79.6(6) . . ?
O48 U1 O37 134.7(6) . . ?
O48 U1 O38 135.0(7) . . ?
O48 U1 O41 126.4(6) . . ?
U3 U2 U1 72.65(3) . . ?
Si1 U2 U1 110.78(12) . . ?
Si1 U2 U3 64.24(13) . . ?
O1 U2 U1 41.7(4) . . ?
O1 U2 U3 110.3(4) . . ?
O1 U2 Si1 145.1(4) . . ?
O1 U2 O10 144.8(5) . . ?
O1 U2 O19 123.3(5) . . ?
O1 U2 O37 69.1(5) . . ?
O1 U2 O38 66.3(5) . . ?
O10 U2 U1 131.4(4) . . ?
O10 U2 U3 91.2(4) . . ?
O10 U2 Si1 28.4(4) . . ?
O19 U2 U1 83.7(4) . . ?
O19 U2 U3 43.4(4) . . ?
O19 U2 Si1 28.7(4) . . ?
O19 U2 O10 56.4(5) . . ?
O37 U2 U1 45.9(4) . . ?
O37 U2 U3 45.5(3) . . ?
O37 U2 Si1 108.9(4) . . ?
O37 U2 O10 136.6(5) . . ?
O37 U2 O19 83.4(5) . . ?
O38 U2 U1 45.1(4) . . ?
O38 U2 U3 85.2(4) . . ?
O38 U2 Si1 78.9(4) . . ?
O38 U2 O10 89.2(5) . . ?
O38 U2 O19 63.0(5) . . ?
O38 U2 O37 85.7(5) . . ?
O45 U2 U1 109.7(4) . . ?
O45 U2 U3 42.0(4) . . ?
O45 U2 Si1 67.7(4) . . ?
O45 U2 O1 133.3(7) . . ?
O45 U2 O10 81.3(5) . . ?
O45 U2 O19 67.3(5) . . ?
O45 U2 O37 67.4(6) . . ?
O45 U2 O38 125.4(5) . . ?
O46 U2 U1 134.4(5) . . ?
O46 U2 U3 147.5(5) . . ?
O46 U2 Si1 108.8(5) . . ?
O46 U2 O1 92.8(6) . . ?
O46 U2 O10 81.3(6) . . ?
O46 U2 O19 137.5(6) . . ?
O46 U2 O37 134.5(7) . . ?
O46 U2 O38 126.0(6) . . ?
O46 U2 O45 105.5(6) . . ?
U2 U3 U4 72.66(3) . . ?
Si4 U3 U2 110.74(12) . . ?
Si4 U3 U4 64.25(13) . . ?
O14 U3 U2 132.8(3) . . ?
O14 U3 U4 91.5(3) . . ?
O14 U3 Si4 29.1(4) . . ?
O16 U3 U2 111.4(4) . . ?
O16 U3 U4 44.0(4) . . ?
O16 U3 Si4 68.5(5) . . ?
O16 U3 O14 80.4(6) . . ?
O16 U3 O19 67.9(6) . . ?
O16 U3 O37 128.2(5) . . ?
O16 U3 O41 69.3(6) . . ?
O16 U3 O45 132.6(7) . . ?
O19 U3 U2 46.2(4) . . ?
O19 U3 U4 44.1(4) . . ?
O19 U3 Si4 107.5(4) . . ?
O19 U3 O14 135.6(5) . . ?
O19 U3 O37 86.4(5) . . ?
O19 U3 O41 84.0(5) . . ?
O26 U3 U2 135.1(5) . . ?
O26 U3 U4 146.4(5) . . ?
O26 U3 Si4 108.7(5) . . ?
O26 U3 O14 80.4(6) . . ?
O26 U3 O16 102.4(6) . . ?
O26 U3 O19 135.1(7) . . ?
O26 U3 O37 126.0(6) . . ?
O26 U3 O41 135.4(6) . . ?
O26 U3 O45 92.1(6) . . ?
O37 U3 U2 46.0(4) . . ?
O37 U3 U4 86.1(4) . . ?
O37 U3 Si4 78.7(4) . . ?
O37 U3 O14 89.9(5) . . ?
O37 U3 O41 63.8(5) . . ?
O41 U3 U2 85.3(4) . . ?
O41 U3 U4 45.1(4) . . ?
O41 U3 Si4 26.8(4) . . ?
O41 U3 O14 55.2(5) . . ?
O45 U3 U2 43.1(4) . . ?
O45 U3 U4 110.9(4) . . ?
O45 U3 Si4 147.2(4) . . ?
O45 U3 O14 146.9(6) . . ?
O45 U3 O19 70.1(6) . . ?
O45 U3 O37 68.5(6) . . ?
O45 U3 O41 126.5(5) . . ?
U3 U4 U1 72.53(3) . . ?
Si21 U4 U1 63.39(12) . . ?
Si21 U4 U3 110.21(12) . . ?
O4 U4 U1 90.9(4) . . ?
O4 U4 U3 132.1(4) . . ?
O4 U4 Si21 29.1(4) . . ?
O5 U4 U1 148.0(5) . . ?
O5 U4 U3 134.7(5) . . ?
O5 U4 Si21 108.8(5) . . ?
O5 U4 O4 80.4(6) . . ?
O5 U4 O6 105.7(6) . . ?
O5 U4 O16 93.6(6) . . ?
O5 U4 O19 125.9(7) . . ?
O5 U4 O38 135.1(6) . . ?
O5 U4 O41 135.8(7) . . ?
O6 U4 U1 42.3(4) . . ?
O6 U4 U3 109.6(4) . . ?
O6 U4 Si21 67.7(4) . . ?
O6 U4 O4 80.9(6) . . ?
O6 U4 O16 131.4(7) . . ?
O6 U4 O19 125.9(5) . . ?
O6 U4 O38 68.7(5) . . ?
O6 U4 O41 67.1(6) . . ?
O16 U4 U1 109.3(4) . . ?
O16 U4 U3 41.4(4) . . ?
O16 U4 Si21 145.8(4) . . ?
O16 U4 O4 147.2(6) . . ?
O16 U4 O38 124.3(5) . . ?
O16 U4 O41 68.0(6) . . ?
O19 U4 U1 84.8(4) . . ?
O19 U4 U3 43.2(4) . . ?
O19 U4 Si21 80.4(4) . . ?
O19 U4 O4 92.0(5) . . ?
O19 U4 O16 65.4(6) . . ?
O19 U4 O38 64.0(5) . . ?
O19 U4 O41 83.9(5) . . ?
O38 U4 U1 45.1(4) . . ?
O38 U4 U3 84.8(4) . . ?
O38 U4 Si21 26.5(4) . . ?
O38 U4 O4 54.8(5) . . ?
O41 U4 U1 45.2(4) . . ?
O41 U4 U3 45.9(4) . . ?
O41 U4 Si21 107.8(4) . . ?
O41 U4 O4 136.0(5) . . ?
O41 U4 O38 84.9(5) . . ?
O10 Si1 U2 58.3(7) . . ?
O10 Si1 O19 103.6(9) . . ?
O10 Si1 C108 111.5(13) . . ?
O19 Si1 U2 47.0(6) . . ?
O19 Si1 C108 110.8(11) . . ?
O39 Si1 U2 111.1(8) . . ?
O39 Si1 O10 107.8(10) . . ?
O39 Si1 O19 110.7(10) . . ?
O39 Si1 C108 112.1(13) . . ?
C108 Si1 U2 136.6(11) . . ?
O21 Si2 O30 108.7(12) . . ?
O21 Si2 C47 109.9(15) . . ?
O28 Si2 O21 105.1(11) . . ?
O28 Si2 O30 111.0(12) . . ?
O28 Si2 C47 110.0(14) . . ?
O30 Si2 C47 112.0(16) . . ?
O5 Si3 O11 105.7(11) . . ?
O5 Si3 O35 111.6(11) . . ?
O5 Si3 C103 115.7(11) . . ?
O11 Si3 O35 108.8(12) . . ?
O11 Si3 C103 105.6(14) . . ?
O35 Si3 C103 109.1(13) . . ?
O12 Si4 U3 111.9(7) . . ?
O12 Si4 O14 109.7(9) . . ?
O12 Si4 C26 110.5(12) . . ?
O14 Si4 U3 58.4(7) . . ?
O14 Si4 C26 112.9(13) . . ?
O41 Si4 U3 46.7(6) . . ?
O41 Si4 O12 109.1(10) . . ?
O41 Si4 O14 103.6(9) . . ?
O41 Si4 C26 110.9(11) . . ?
C26 Si4 U3 136.9(9) . . ?
O13 Si5 C104 110.6(14) . . ?
O18 Si5 O13 106.6(12) . . ?
O18 Si5 O46 111.1(11) . . ?
O18 Si5 C104 108.2(13) . . ?
O46 Si5 O13 105.4(11) . . ?
O46 Si5 C104 114.5(12) . . ?
O1 Si6 O34 109.4(9) . . ?
O1 Si6 C12 112.7(11) . . ?
O25 Si6 O1 109.8(10) . . ?
O25 Si6 O34 105.8(12) . . ?
O25 Si6 C12 109.5(12) . . ?
O34 Si6 C12 109.3(10) . . ?
O3 Si7 O8 108.0(10) . . ?
O3 Si7 C65 108.1(13) . . ?
O8 Si7 C65 112.8(13) . . ?
O40 Si7 O3 114.3(10) . . ?
O40 Si7 O8 105.7(10) . . ?
O40 Si7 C65 108.1(14) . . ?
O6 Si8 O31 108.0(10) . . ?
O6 Si8 C32 109.3(12) . . ?
O29 Si8 O6 106.7(10) . . ?
O29 Si8 O31 108.8(11) . . ?
O29 Si8 C32 114.4(11) . . ?
O31 Si8 C32 109.5(12) . . ?
O7 Si9 O20 109.3(12) . . ?
O7 Si9 O42 109.0(10) . . ?
O7 Si9 C100 111.6(11) . . ?
O20 Si9 O42 109.8(11) . . ?
O20 Si9 C100 108.3(11) . . ?
O42 Si9 C100 108.8(12) . . ?
O12 Si10 C50 110.7(11) . . ?
O27 Si10 O12 108.9(10) . . ?
O27 Si10 C50 102.8(13) . . ?
O36 Si10 O12 108.7(10) . . ?
O36 Si10 O27 108.8(11) . . ?
O36 Si10 C50 116.7(12) . . ?
O9 Si11 C46 110.4(13) . . ?
O29 Si11 O9 108.8(10) . . ?
O29 Si11 O47 110.5(11) . . ?
O29 Si11 C46 117.1(12) . . ?
O47 Si11 O9 105.9(11) . . ?
O47 Si11 C46 103.6(13) . . ?
O2 Si12 O18 105.4(11) . . ?
O2 Si12 C60 114.0(13) . . ?
O18 Si12 C60 113.0(12) . . ?
O30 Si12 O2 109.3(11) . . ?
O30 Si12 O18 110.0(12) . . ?
O30 Si12 C60 105.2(14) . . ?
O8 Si13 U1 57.6(6) . . ?
O8 Si13 C48 111.7(12) . . ?
O15 Si13 U1 111.4(7) . . ?
O15 Si13 O8 109.7(9) . . ?
O15 Si13 C48 111.2(11) . . ?
O37 Si13 U1 45.6(6) . . ?
O37 Si13 O8 101.1(9) . . ?
O37 Si13 O15 111.4(10) . . ?
O37 Si13 C48 111.3(10) . . ?
C48 Si13 U1 137.0(8) . . ?
O20 Si14 O36 110.5(12) . . ?
O20 Si14 O44 111.3(10) . . ?
O20 Si14 C1 111.0(13) . . ?
O36 Si14 C1 107.4(12) . . ?
O44 Si14 O36 106.2(10) . . ?
O44 Si14 C1 110.2(14) . . ?
O10 Si15 C4 112.8(14) . . ?
O13 Si15 O10 107.7(11) . . ?
O13 Si15 C4 107.9(18) . . ?
O21 Si15 O10 107.5(10) . . ?
O21 Si15 O13 109.8(12) . . ?
O21 Si15 C4 111.1(17) . . ?
O16 Si16 O27 110.3(10) . . ?
O16 Si16 O42 105.4(9) . . ?
O16 Si16 C8 113.2(12) . . ?
O27 Si16 C8 109.6(12) . . ?
O42 Si16 O27 109.5(11) . . ?
O42 Si16 C8 108.8(13) . . ?
O4 Si17 C110 111.1(12) . . ?
O11 Si17 O4 104.4(10) . . ?
O11 Si17 C110 109.4(14) . . ?
O17 Si17 O4 108.6(10) . . ?
O17 Si17 O11 112.5(11) . . ?
O17 Si17 C110 110.7(13) . . ?
O14 Si18 C6 110.5(11) . . ?
O33 Si18 O14 109.3(11) . . ?
O33 Si18 O44 109.9(10) . . ?
O33 Si18 C6 109.1(12) . . ?
O44 Si18 O14 107.9(10) . . ?
O44 Si18 C6 110.1(12) . . ?
O7 Si19 C34 108.3(13) . . ?
O26 Si19 O7 111.2(11) . . ?
O26 Si19 O33 111.0(11) . . ?
O26 Si19 C34 115.3(12) . . ?
O33 Si19 O7 105.1(11) . . ?
O33 Si19 C34 105.2(14) . . ?
O22 Si20 C30 105.5(13) . . ?
O40 Si20 O22 107.7(11) . . ?
O40 Si20 C30 107.0(13) . . ?
O48 Si20 O22 112.5(11) . . ?
O48 Si20 O40 109.3(11) . . ?
O48 Si20 C30 114.4(11) . . ?
O4 Si21 U4 57.0(7) . . ?
O4 Si21 C42 112.2(12) . . ?
O9 Si21 U4 113.0(8) . . ?
O9 Si21 O4 110.2(10) . . ?
O9 Si21 O38 112.4(10) . . ?
O9 Si21 C42 110.8(12) . . ?
O38 Si21 U4 44.7(6) . . ?
O38 Si21 O4 99.8(9) . . ?
O38 Si21 C42 111.0(11) . . ?
C42 Si21 U4 135.8(9) . . ?
O15 Si22 O32 109.9(11) . . ?
O15 Si22 C98 109.5(13) . . ?
O32 Si22 C98 114.4(13) . . ?
O34 Si22 O15 110.5(10) . . ?
O34 Si22 O32 107.3(12) . . ?
O34 Si22 C98 105.1(13) . . ?
O31 Si23 O35 106.7(10) . . ?
O31 Si23 O43 110.0(11) . . ?
O31 Si23 C18 113.2(12) . . ?
O35 Si23 C18 112.8(13) . . ?
O43 Si23 O35 107.5(12) . . ?
O43 Si23 C18 106.4(14) . . ?
O22 Si24 O24 108.7(12) . . ?
O22 Si24 O25 111.7(11) . . ?
O22 Si24 C20 112.2(11) . . ?
O24 Si24 O25 106.4(11) . . ?
O24 Si24 C20 111.3(11) . . ?
O25 Si24 C20 106.3(12) . . ?
O17 Si25 O43 109.3(12) . . ?
O17 Si25 C57 110.8(14) . . ?
O43 Si25 C57 112.5(15) . . ?
O47 Si25 O17 104.2(11) . . ?
O47 Si25 O43 111.4(12) . . ?
O47 Si25 C57 108.3(14) . . ?
O23 Si26 O39 107.6(10) . . ?
O23 Si26 C38 119.4(12) . . ?
O28 Si26 O23 109.9(12) . . ?
O28 Si26 O39 105.4(11) . . ?
O28 Si26 C38 102.8(13) . . ?
O39 Si26 C38 110.9(12) . . ?
O2 Si27 C56 109.7(13) . . ?
O23 Si27 O2 107.4(11) . . ?
O23 Si27 O45 107.0(10) . . ?
O23 Si27 C56 112.8(12) . . ?
O45 Si27 O2 108.8(11) . . ?
O45 Si27 C56 111.0(11) . . ?
O3 Si28 O32 107.1(10) . . ?
O3 Si28 C59 109.7(14) . . ?
O24 Si28 O3 112.1(11) . . ?
O24 Si28 O32 110.4(12) . . ?
O24 Si28 C59 109.2(14) . . ?
O32 Si28 C59 108.3(14) . . ?
U1 O1 U2 95.2(6) . . ?
Si6 O1 U1 134.9(9) . . ?
Si6 O1 U2 129.2(9) . . ?
Si12 O2 Si27 153.8(15) . . ?
Si7 O3 Si28 144.0(14) . . ?
Si17 O4 U4 126.3(9) . . ?
Si17 O4 Si21 139.8(12) . . ?
Si21 O4 U4 93.8(8) . . ?
Si3 O5 U4 142.5(12) . . ?
U4 O6 U1 95.7(6) . . ?
Si8 O6 U1 129.1(9) . . ?
Si8 O6 U4 134.8(10) . . ?
Si9 O7 Si19 139.8(13) . . ?
Si7 O8 U1 127.6(9) . . ?
Si7 O8 Si13 139.8(12) . . ?
Si13 O8 U1 92.4(7) . . ?
Si21 O9 Si11 149.8(14) . . ?
Si1 O10 U2 93.3(8) . . ?
Si1 O10 Si15 142.3(12) . . ?
Si15 O10 U2 123.9(9) . . ?
Si3 O11 Si17 142.2(14) . . ?
Si4 O12 Si10 150.2(12) . . ?
Si15 O13 Si5 145.3(15) . . ?
Si4 O14 U3 92.5(8) . . ?
Si4 O14 Si18 141.5(13) . . ?
Si18 O14 U3 126.0(9) . . ?
Si22 O15 Si13 151.7(12) . . ?
U3 O16 U4 94.6(6) . . ?
Si16 O16 U3 138.9(10) . . ?
Si16 O16 U4 126.2(9) . . ?
Si17 O17 Si25 146.1(15) . . ?
Si5 O18 Si12 142.7(13) . . ?
U3 O19 U2 90.4(5) . . ?
U3 O19 U4 92.7(6) . . ?
U4 O19 U2 113.4(6) . . ?
Si1 O19 U2 104.2(8) . . ?
Si1 O19 U3 126.3(9) . . ?
Si1 O19 U4 125.1(9) . . ?
Si14 O20 Si9 148.5(12) . . ?
Si15 O21 Si2 149.0(15) . . ?
Si24 O22 Si20 138.9(13) . . ?
Si27 O23 Si26 144.2(14) . . ?
Si24 O24 Si28 148.9(13) . . ?
Si6 O25 Si24 159.2(16) . . ?
Si19 O26 U3 142.2(12) . . ?
Si10 O27 Si16 138.6(12) . . ?
Si26 O28 Si2 143.5(15) . . ?
Si11 O29 Si8 143.5(13) . . ?
Si12 O30 Si2 149.2(14) . . ?
Si23 O31 Si8 155.1(14) . . ?
Si22 O32 Si28 142.6(14) . . ?
Si18 O33 Si19 139.2(14) . . ?
Si22 O34 Si6 139.3(12) . . ?
Si3 O35 Si23 143.6(13) . . ?
Si10 O36 Si14 146.0(13) . . ?
U2 O37 U1 88.3(5) . . ?
U3 O37 U1 111.7(6) . . ?
U3 O37 U2 88.6(5) . . ?
Si13 O37 U1 108.2(8) . . ?
Si13 O37 U2 124.8(9) . . ?
Si13 O37 U3 128.1(9) . . ?
U1 O38 U4 89.6(5) . . ?
U2 O38 U1 89.8(5) . . ?
U2 O38 U4 113.0(6) . . ?
Si21 O38 U1 123.6(9) . . ?
Si21 O38 U2 125.8(9) . . ?
Si21 O38 U4 108.9(8) . . ?
Si1 O39 Si26 156.5(14) . . ?
Si7 O40 Si20 140.1(13) . . ?
U1 O41 U3 112.0(6) . . ?
U4 O41 U1 89.8(5) . . ?
U4 O41 U3 89.1(5) . . ?
Si4 O41 U1 126.9(9) . . ?
Si4 O41 U3 106.5(8) . . ?
Si4 O41 U4 126.4(9) . . ?
Si16 O42 Si9 153.3(14) . . ?
Si25 O43 Si23 148.3(14) . . ?
Si18 O44 Si14 143.9(14) . . ?
U3 O45 U2 94.9(6) . . ?
Si27 O45 U2 132.7(10) . . ?
Si27 O45 U3 132.1(10) . . ?
Si5 O46 U2 143.5(11) . . ?
Si25 O47 Si11 148.3(15) . . ?
Si20 O48 U1 141.8(11) . . ?
C69 C1 Si14 117.4(18) . . ?
C93 C4 Si15 123(2) . . ?
C2 C5 C63 111(2) . . ?
C2 C5 C108 112(2) . . ?
C108 C5 C63 111(2) . . ?
C86 C6 Si18 113.7(19) . . ?
C40 C8 Si16 116.0(19) . . ?
C52 C10 C42 112.2(18) . . ?
C52 C10 C62 111.6(18) . . ?
C62 C10 C42 111.1(17) . . ?
C16 C12 Si6 118.7(18) . . ?
C7 C14 C20 109.8(16) . . ?
C82 C14 C7 111.6(17) . . ?
C82 C14 C20 110.6(17) . . ?
C37 C15 C30 111(2) . . ?
C37 C15 C81 111(2) . . ?
C81 C15 C30 111(2) . . ?
C12 C16 C22 112.3(18) . . ?
C80 C16 C12 112.2(18) . . ?
C80 C16 C22 111.3(19) . . ?
C19 C18 Si23 123(2) . . ?
C18 C19 C3 107(2) . . ?
C75 C19 C3 108(2) . . ?
C75 C19 C18 108(2) . . ?
C14 C20 Si24 112.1(16) . . ?
C9 C21 C34 103(2) . . ?
C41 C21 C9 105(2) . . ?
C41 C21 C34 105(2) . . ?
C23 C24 C26 111.4(19) . . ?
C23 C24 C28 111.3(19) . . ?
C26 C24 C28 110.1(18) . . ?
C11 C25 C29 105(2) . . ?
C98 C25 C11 106(2) . . ?
C98 C25 C29 106(2) . . ?
C24 C26 Si4 120.4(17) . . ?
C15 C30 Si20 112(2) . . ?
C33 C31 C67 106(2) . . ?
C65 C31 C33 106(2) . . ?
C65 C31 C67 105(2) . . ?
C71 C32 Si8 117.2(19) . . ?
C21 C34 Si19 113(2) . . ?
C44 C38 Si26 121.3(19) . . ?
C36 C40 C8 109.9(18) . . ?
C74 C40 C8 109.9(18) . . ?
C74 C40 C36 110.2(19) . . ?
C10 C42 Si21 118.3(17) . . ?
C38 C44 C55 115.0(17) . . ?
C38 C44 C111 114.0(16) . . ?
C55 C44 C111 113.2(16) . . ?
C54 C46 Si11 124(2) . . ?
C87 C47 Si2 119(2) . . ?
C58 C48 Si13 120.4(17) . . ?
C73 C50 Si10 114(2) . . ?
C97 C51 C99 115.6(16) . . ?
C103 C51 C97 117.8(17) . . ?
C103 C51 C99 115.6(16) . . ?
C46 C54 C27 112.1(18) . . ?
C46 C54 C78 112.4(18) . . ?
C78 C54 C27 112.1(17) . . ?
C102 C56 Si27 119.6(18) . . ?
C112 C57 Si25 116(2) . . ?
C39 C58 C48 110(2) . . ?
C39 C58 C77 110(2) . . ?
C77 C58 C48 108.6(19) . . ?
C95 C59 Si28 116(2) . . ?
C66 C60 Si12 128(2) . . ?
C31 C65 Si7 108(2) . . ?
C60 C66 C64 104(2) . . ?
C60 C66 C109 107(2) . . ?
C109 C66 C64 106(2) . . ?
C1 C69 C35 108(2) . . ?
C17 C69 C1 109(2) . . ?
C17 C69 C35 108(2) . . ?
C68 C71 C32 109.2(19) . . ?
C68 C71 C76 110.3(18) . . ?
C76 C71 C32 109.5(18) . . ?
C13 C73 C85 103(2) . . ?
C50 C73 C13 104(2) . . ?
C50 C73 C85 102(2) . . ?
C88 C79 C90 110.0(17) . . ?
C88 C79 C100 111.8(17) . . ?
C100 C79 C90 112.1(17) . . ?
C106 C84 C91 115.7(19) . . ?
C106 C84 C110 115.1(19) . . ?
C110 C84 C91 113.6(18) . . ?
C6 C86 C43 109(2) . . ?
C96 C86 C6 110(2) . . ?
C96 C86 C43 109(2) . . ?
C101 C87 C47 117(2) . . ?
C107 C87 C47 116(2) . . ?
C107 C87 C101 116(2) . . ?
C4 C93 C89 114(2) . . ?
C49 C93 C4 116(2) . . ?
C49 C93 C89 115(2) . . ?
C92 C94 C83 111.2(17) . . ?
C92 C94 C104 112.2(18) . . ?
C104 C94 C83 110.9(17) . . ?
C59 C95 C45 107(2) . . ?
C61 C95 C45 107(2) . . ?
C61 C95 C59 109(3) . . ?
C25 C98 Si22 117(2) . . ?
C79 C100 Si9 117.5(18) . . ?
C56 C102 C72 107.5(18) . . ?
C70 C102 C56 109.1(18) . . ?
C70 C102 C72 107.9(19) . . ?
C51 C103 Si3 122.7(17) . . ?
C94 C104 Si5 116(2) . . ?
C5 C108 Si1 121.2(19) . . ?
C84 C110 Si17 118(2) . . ?
C53 C112 C57 111(2) . . ?
C53 C112 C105 111(2) . . ?
C105 C112 C57 110(2) . . ?

loop_
_geom_bond_atom_site_label_1
_geom_bond_atom_site_label_2
_geom_bond_distance
_geom_bond_site_symmetry_2
_geom_bond_publ_flag
U1 U2 3.5969(12) . ?
U1 U4 3.5980(12) . ?
U1 Si13 3.435(7) . ?
U1 O1 2.401(16) . ?
U1 O6 2.434(17) . ?
U1 O8 2.902(18) . ?
U1 O37 2.586(16) . ?
U1 O38 2.549(17) . ?
U1 O41 2.551(16) . ?
U1 O48 2.203(18) . ?
U2 U3 3.5881(12) . ?
U2 Si1 3.430(7) . ?
U2 O1 2.470(17) . ?
U2 O10 2.922(18) . ?
U2 O19 2.588(17) . ?
U2 O37 2.580(17) . ?
U2 O38 2.546(16) . ?
U2 O45 2.461(17) . ?
U2 O46 2.176(18) . ?
U3 U4 3.5973(12) . ?
U3 Si4 3.403(7) . ?
U3 O14 2.902(18) . ?
U3 O16 2.385(17) . ?
U3 O19 2.465(17) . ?
U3 O26 2.188(18) . ?
U3 O37 2.559(16) . ?
U3 O41 2.582(17) . ?
U3 O45 2.408(17) . ?
U4 Si21 3.446(7) . ?
U4 O4 2.896(18) . ?
U4 O5 2.195(18) . ?
U4 O6 2.421(17) . ?
U4 O16 2.508(17) . ?
U4 O19 2.506(17) . ?
U4 O38 2.559(16) . ?
U4 O41 2.547(17) . ?
Si1 O10 1.633(19) . ?
Si1 O19 1.702(18) . ?
Si1 O39 1.578(19) . ?
Si1 C108 1.814(18) . ?
Si2 O21 1.64(2) . ?
Si2 O28 1.63(2) . ?
Si2 O30 1.65(2) . ?
Si2 C47 1.811(19) . ?
Si3 O5 1.59(2) . ?
Si3 O11 1.60(2) . ?
Si3 O35 1.61(2) . ?
Si3 C103 1.813(17) . ?
Si4 O12 1.641(18) . ?
Si4 O14 1.654(18) . ?
Si4 O41 1.601(18) . ?
Si4 C26 1.839(18) . ?
Si5 O13 1.64(2) . ?
Si5 O18 1.61(2) . ?
Si5 O46 1.62(2) . ?
Si5 C104 1.807(18) . ?
Si6 O1 1.621(17) . ?
Si6 O25 1.56(2) . ?
Si6 O34 1.72(2) . ?
Si6 C12 1.887(18) . ?
Si7 O3 1.611(19) . ?
Si7 O8 1.648(18) . ?
Si7 O40 1.60(2) . ?
Si7 C65 1.871(19) . ?
Si8 O6 1.617(17) . ?
Si8 O29 1.61(2) . ?
Si8 O31 1.652(19) . ?
Si8 C32 1.821(18) . ?
Si9 O7 1.58(2) . ?
Si9 O20 1.62(2) . ?
Si9 O42 1.64(2) . ?
Si9 C100 1.846(18) . ?
Si10 O12 1.646(18) . ?
Si10 O27 1.61(2) . ?
Si10 O36 1.61(2) . ?
Si10 C50 1.840(18) . ?
Si11 O9 1.63(2) . ?
Si11 O29 1.59(2) . ?
Si11 O47 1.63(2) . ?
Si11 C46 1.801(18) . ?
Si12 O2 1.62(2) . ?
Si12 O18 1.64(2) . ?
Si12 O30 1.61(2) . ?
Si12 C60 1.797(19) . ?
Si13 O8 1.722(18) . ?
Si13 O15 1.631(17) . ?
Si13 O37 1.594(17) . ?
Si13 C48 1.858(17) . ?
Si14 O20 1.60(2) . ?
Si14 O36 1.637(19) . ?
Si14 O44 1.635(19) . ?
Si14 C1 1.856(18) . ?
Si15 O10 1.669(19) . ?
Si15 O13 1.60(2) . ?
Si15 O21 1.59(2) . ?
Si15 C4 1.821(19) . ?
Si16 O16 1.611(18) . ?
Si16 O27 1.66(2) . ?
Si16 O42 1.63(2) . ?
Si16 C8 1.852(18) . ?
Si17 O4 1.669(19) . ?
Si17 O11 1.66(2) . ?
Si17 O17 1.61(2) . ?
Si17 C110 1.826(19) . ?
Si18 O14 1.655(19) . ?
Si18 O33 1.61(2) . ?
Si18 O44 1.620(18) . ?
Si18 C6 1.859(19) . ?
Si19 O7 1.68(2) . ?
Si19 O26 1.60(2) . ?
Si19 O33 1.65(2) . ?
Si19 C34 1.863(18) . ?
Si20 O22 1.648(19) . ?
Si20 O40 1.64(2) . ?
Si20 O48 1.57(2) . ?
Si20 C30 1.890(18) . ?
Si21 O4 1.682(19) . ?
Si21 O9 1.595(19) . ?
Si21 O38 1.624(18) . ?
Si21 C42 1.817(18) . ?
Si22 O15 1.623(18) . ?
Si22 O32 1.63(2) . ?
Si22 O34 1.57(2) . ?
Si22 C98 1.858(18) . ?
Si23 O31 1.580(19) . ?
Si23 O35 1.65(2) . ?
Si23 O43 1.63(2) . ?
Si23 C18 1.807(18) . ?
Si24 O22 1.601(19) . ?
Si24 O24 1.61(2) . ?
Si24 O25 1.65(2) . ?
Si24 C20 1.858(18) . ?
Si25 O17 1.63(2) . ?
Si25 O43 1.63(2) . ?
Si25 O47 1.60(2) . ?
Si25 C57 1.821(19) . ?
Si26 O23 1.63(2) . ?
Si26 O28 1.60(2) . ?
Si26 O39 1.66(2) . ?
Si26 C38 1.817(18) . ?
Si27 O2 1.62(2) . ?
Si27 O23 1.56(2) . ?
Si27 O45 1.613(18) . ?
Si27 C56 1.808(18) . ?
Si28 O3 1.63(2) . ?
Si28 O24 1.62(2) . ?
Si28 O32 1.64(2) . ?
Si28 C59 1.878(18) . ?
C1 C69 1.56(3) . ?
C2 C5 1.55(3) . ?
C3 C19 1.56(3) . ?
C4 C93 1.56(3) . ?
C5 C63 1.55(3) . ?
C5 C108 1.55(3) . ?
C6 C86 1.52(3) . ?
C7 C14 1.59(2) . ?
C8 C40 1.57(3) . ?
C9 C21 1.70(3) . ?
C10 C42 1.55(3) . ?
C10 C52 1.54(3) . ?
C10 C62 1.55(3) . ?
C11 C25 1.56(3) . ?
C12 C16 1.51(2) . ?
C13 C73 1.60(3) . ?
C14 C20 1.60(2) . ?
C14 C82 1.58(2) . ?
C15 C30 1.59(3) . ?
C15 C37 1.57(3) . ?
C15 C81 1.58(3) . ?
C16 C22 1.52(3) . ?
C16 C80 1.50(2) . ?
C17 C69 1.56(3) . ?
C18 C19 1.56(3) . ?
C19 C75 1.56(3) . ?
C21 C34 1.72(3) . ?
C21 C41 1.69(3) . ?
C23 C24 1.55(3) . ?
C24 C26 1.56(3) . ?
C24 C28 1.56(3) . ?
C25 C29 1.56(3) . ?
C25 C98 1.55(3) . ?
C27 C54 1.60(3) . ?
C31 C33 1.54(3) . ?
C31 C65 1.54(3) . ?
C31 C67 1.54(3) . ?
C32 C71 1.58(3) . ?
C35 C69 1.58(3) . ?
C36 C40 1.57(3) . ?
C38 C44 1.52(3) . ?
C39 C58 1.53(3) . ?
C40 C74 1.56(3) . ?
C43 C86 1.53(3) . ?
C44 C55 1.55(3) . ?
C44 C111 1.55(2) . ?
C45 C95 1.56(3) . ?
C46 C54 1.56(3) . ?
C47 C87 1.50(3) . ?
C48 C58 1.55(2) . ?
C49 C93 1.54(3) . ?
C50 C73 1.60(3) . ?
C51 C97 1.491(17) . ?
C51 C99 1.498(16) . ?
C51 C103 1.487(16) . ?
C53 C112 1.56(3) . ?
C54 C78 1.57(3) . ?
C56 C102 1.59(2) . ?
C57 C112 1.56(3) . ?
C58 C77 1.54(3) . ?
C59 C95 1.54(3) . ?
C60 C66 1.51(3) . ?
C61 C95 1.53(3) . ?
C64 C66 1.54(3) . ?
C66 C109 1.52(3) . ?
C68 C71 1.57(3) . ?
C70 C102 1.59(3) . ?
C71 C76 1.58(3) . ?
C72 C102 1.60(3) . ?
C73 C85 1.62(3) . ?
C79 C88 1.52(2) . ?
C79 C90 1.52(2) . ?
C79 C100 1.52(2) . ?
C83 C94 1.526(18) . ?
C84 C91 1.54(3) . ?
C84 C106 1.52(3) . ?
C84 C110 1.53(3) . ?
C86 C96 1.52(3) . ?
C87 C101 1.50(3) . ?
C87 C107 1.50(3) . ?
C89 C93 1.56(3) . ?
C92 C94 1.510(18) . ?
C94 C104 1.521(18) . ?
C105 C112 1.56(3) . ?

loop_
_geom_torsion_atom_site_label_1
_geom_torsion_atom_site_label_2
_geom_torsion_atom_site_label_3
_geom_torsion_atom_site_label_4
_geom_torsion
_geom_torsion_site_symmetry_1
_geom_torsion_site_symmetry_2
_geom_torsion_site_symmetry_3
_geom_torsion_site_symmetry_4
_geom_torsion_publ_flag
U1 Si13 O8 Si7 174(2) . . . . ?
U1 Si13 O15 Si22 -58(3) . . . . ?
U1 Si13 O37 U2 -100.9(11) . . . . ?
U1 Si13 O37 U3 138.7(14) . . . . ?
U1 Si13 C48 C58 171.2(17) . . . . ?
U2 Si1 O10 Si15 -171(2) . . . . ?
U2 Si1 O19 U3 101.3(11) . . . . ?
U2 Si1 O19 U4 -132.7(13) . . . . ?
U2 Si1 O39 Si26 50(4) . . . . ?
U2 Si1 C108 C5 -171(2) . . . . ?
U3 Si4 O12 Si10 -61(3) . . . . ?
U3 Si4 O14 Si18 179(2) . . . . ?
U3 Si4 O41 U1 135.4(14) . . . . ?
U3 Si4 O41 U4 -101.4(12) . . . . ?
U3 Si4 C26 C24 173.8(17) . . . . ?
U4 Si21 O4 Si17 -177(2) . . . . ?
U4 Si21 O9 Si11 53(3) . . . . ?
U4 Si21 O38 U1 102.5(11) . . . . ?
U4 Si21 O38 U2 -139.1(14) . . . . ?
U4 Si21 C42 C10 -172.6(15) . . . . ?
Si2 C47 C87 C101 49(6) . . . . ?
Si2 C47 C87 C107 -169(3) . . . . ?
Si6 C12 C16 C22 158(2) . . . . ?
Si6 C12 C16 C80 -75(3) . . . . ?
Si8 C32 C71 C68 -161(2) . . . . ?
Si8 C32 C71 C76 78(3) . . . . ?
Si10 C50 C73 C13 84(3) . . . . ?
Si10 C50 C73 C85 -169(2) . . . . ?
Si11 C46 C54 C27 72(3) . . . . ?
Si11 C46 C54 C78 -161(2) . . . . ?
Si12 C60 C66 C64 -178(2) . . . . ?
Si12 C60 C66 C109 -67(4) . . . . ?
Si13 C48 C58 C39 -63(4) . . . . ?
Si13 C48 C58 C77 176(2) . . . . ?
Si14 C1 C69 C17 56(4) . . . . ?
Si14 C1 C69 C35 174(3) . . . . ?
Si15 C4 C93 C49 4(7) . . . . ?
Si15 C4 C93 C89 142(4) . . . . ?
Si16 C8 C40 C36 -78(3) . . . . ?
Si16 C8 C40 C74 161(2) . . . . ?
Si18 C6 C86 C43 -175(2) . . . . ?
Si18 C6 C86 C96 65(3) . . . . ?
Si23 C18 C19 C3 -69(4) . . . . ?
Si23 C18 C19 C75 174(3) . . . . ?
Si25 C57 C112 C53 63(4) . . . . ?
Si25 C57 C112 C105 -173(3) . . . . ?
Si26 C38 C44 C55 74(3) . . . . ?
Si26 C38 C44 C111 -153(2) . . . . ?
Si27 C56 C102 C70 78(3) . . . . ?
Si27 C56 C102 C72 -165(2) . . . . ?
Si28 C59 C95 C45 174(3) . . . . ?
Si28 C59 C95 C61 59(4) . . . . ?
O1 Si6 O25 Si24 -119(4) . . . . ?
O1 Si6 O34 Si22 41(2) . . . . ?
O1 Si6 C12 C16 -179.4(17) . . . . ?
O2 Si12 O18 Si5 43(3) . . . . ?
O2 Si12 O30 Si2 -48(3) . . . . ?
O2 Si12 C60 C66 178(3) . . . . ?
O2 Si27 O23 Si26 75(3) . . . . ?
O2 Si27 O45 U2 -1.2(17) . . . . ?
O2 Si27 O45 U3 -174.5(13) . . . . ?
O2 Si27 C56 C102 57(2) . . . . ?
O3 Si7 O8 U1 121.8(11) . . . . ?
O3 Si7 O8 Si13 -51(2) . . . . ?
O3 Si7 O40 Si20 -76(2) . . . . ?
O3 Si7 C65 C31 -60(2) . . . . ?
O3 Si28 O24 Si24 42(3) . . . . ?
O3 Si28 O32 Si22 -68(2) . . . . ?
O3 Si28 C59 C95 44(3) . . . . ?
O4 Si17 O11 Si3 -46(2) . . . . ?
O4 Si17 O17 Si25 48(3) . . . . ?
O4 Si17 C110 C84 -155(2) . . . . ?
O4 Si21 O9 Si11 -8(3) . . . . ?
O4 Si21 O38 U1 118.8(10) . . . . ?
O4 Si21 O38 U2 -122.9(11) . . . . ?
O4 Si21 O38 U4 16.2(10) . . . . ?
O4 Si21 C42 C10 -108(2) . . . . ?
O5 Si3 O11 Si17 63(2) . . . . ?
O5 Si3 O35 Si23 -52(3) . . . . ?
O5 Si3 C103 C51 -166(3) . . . . ?
O6 Si8 O29 Si11 -46(2) . . . . ?
O6 Si8 O31 Si23 125(3) . . . . ?
O6 Si8 C32 C71 177.2(17) . . . . ?
O7 Si9 O20 Si14 -68(3) . . . . ?
O7 Si9 O42 Si16 134(3) . . . . ?
O7 Si9 C100 C79 -60(2) . . . . ?
O7 Si19 O26 U3 -90(2) . . . . ?
O7 Si19 O33 Si18 71(2) . . . . ?
O7 Si19 C34 C21 89(3) . . . . ?
O8 Si7 O3 Si28 -56(3) . . . . ?
O8 Si7 O40 Si20 43(2) . . . . ?
O8 Si7 C65 C31 -179.7(18) . . . . ?
O8 Si13 O15 Si22 4(3) . . . . ?
O8 Si13 O37 U1 -17.1(10) . . . . ?
O8 Si13 O37 U2 -118.0(10) . . . . ?
O8 Si13 O37 U3 121.7(11) . . . . ?
O8 Si13 C48 C58 106(2) . . . . ?
O9 Si11 O29 Si8 39(3) . . . . ?
O9 Si11 O47 Si25 -78(3) . . . . ?
O9 Si11 C46 C54 64(2) . . . . ?
O9 Si21 O4 U4 104.9(9) . . . . ?
O9 Si21 O4 Si17 -72(2) . . . . ?
O9 Si21 O38 U1 2.0(14) . . . . ?
O9 Si21 O38 U2 120.3(12) . . . . ?
O9 Si21 O38 U4 -100.5(10) . . . . ?
O9 Si21 C42 C10 16(3) . . . . ?
O10 Si1 O19 U2 15.4(10) . . . . ?
O10 Si1 O19 U3 116.7(11) . . . . ?
O10 Si1 O19 U4 -117.3(11) . . . . ?
O10 Si1 O39 Si26 -12(4) . . . . ?
O10 Si1 C108 C5 -105(3) . . . . ?
O10 Si15 O13 Si5 -39(3) . . . . ?
O10 Si15 O21 Si2 55(3) . . . . ?
O10 Si15 C4 C93 171(4) . . . . ?
O11 Si3 O5 U4 -35(2) . . . . ?
O11 Si3 O35 Si23 64(3) . . . . ?
O11 Si3 C103 C51 78(3) . . . . ?
O11 Si17 O4 U4 -1.1(14) . . . . ?
O11 Si17 O4 Si21 175.6(18) . . . . ?
O11 Si17 O17 Si25 -67(3) . . . . ?
O11 Si17 C110 C84 -40(3) . . . . ?
O12 Si4 O14 U3 -104.2(9) . . . . ?
O12 Si4 O14 Si18 75(2) . . . . ?
O12 Si4 O41 U1 -122.2(11) . . . . ?
O12 Si4 O41 U3 102.5(9) . . . . ?
O12 Si4 O41 U4 1.0(14) . . . . ?
O12 Si4 C26 C24 -17(3) . . . . ?
O12 Si10 O27 Si16 -35(2) . . . . ?
O12 Si10 O36 Si14 68(3) . . . . ?
O12 Si10 C50 C73 56(2) . . . . ?
O13 Si5 O18 Si12 60(3) . . . . ?
O13 Si5 O46 U2 -31(2) . . . . ?
O13 Si5 C104 C94 26(3) . . . . ?
O13 Si15 O10 U2 -1.3(14) . . . . ?
O13 Si15 O10 Si1 168.2(19) . . . . ?
O13 Si15 O21 Si2 -62(3) . . . . ?
O13 Si15 C4 C93 -70(4) . . . . ?
O14 Si4 O12 Si10 2(3) . . . . ?
O14 Si4 O41 U1 121.1(11) . . . . ?
O14 Si4 O41 U3 -14.3(10) . . . . ?
O14 Si4 O41 U4 -115.7(11) . . . . ?
O14 Si4 C26 C24 106(2) . . . . ?
O14 Si18 O33 Si19 33(2) . . . . ?
O14 Si18 O44 Si14 -52(2) . . . . ?
O14 Si18 C6 C86 152(2) . . . . ?
O15 Si13 O8 U1 -103.3(8) . . . . ?
O15 Si13 O8 Si7 71(2) . . . . ?
O15 Si13 O37 U1 99.5(9) . . . . ?
O15 Si13 O37 U2 -1.4(13) . . . . ?
O15 Si13 O37 U3 -121.8(11) . . . . ?
O15 Si13 C48 C58 -17(3) . . . . ?
O15 Si22 O32 Si28 65(2) . . . . ?
O15 Si22 O34 Si6 -32(2) . . . . ?
O15 Si22 C98 C25 51(3) . . . . ?
O16 Si16 O27 Si10 41(2) . . . . ?
O16 Si16 O42 Si9 -120(3) . . . . ?
O16 Si16 C8 C40 -178.2(18) . . . . ?
O17 Si17 O4 U4 -121.2(12) . . . . ?
O17 Si17 O4 Si21 55(2) . . . . ?
O17 Si17 O11 Si3 72(2) . . . . ?
O17 Si17 C110 C84 84(3) . . . . ?
O17 Si25 O43 Si23 -48(3) . . . . ?
O17 Si25 O47 Si11 76(3) . . . . ?
O17 Si25 C57 C112 -84(3) . . . . ?
O18 Si5 O13 Si15 -65(3) . . . . ?
O18 Si5 O46 U2 84(2) . . . . ?
O18 Si5 C104 C94 -91(2) . . . . ?
O18 Si12 O2 Si27 -141(3) . . . . ?
O18 Si12 O30 Si2 67(3) . . . . ?
O18 Si12 C60 C66 57(3) . . . . ?
O19 Si1 O10 U2 -13.2(8) . . . . ?
O19 Si1 O10 Si15 175.5(18) . . . . ?
O19 Si1 O39 Si26 101(4) . . . . ?
O19 Si1 C108 C5 140(2) . . . . ?
O20 Si9 O7 Si19 80(2) . . . . ?
O20 Si9 O42 Si16 15(3) . . . . ?
O20 Si9 C100 C79 60(2) . . . . ?
O20 Si14 O36 Si10 50(3) . . . . ?
O20 Si14 O44 Si18 -41(2) . . . . ?
O20 Si14 C1 C69 -76(3) . . . . ?
O21 Si2 O28 Si26 70(3) . . . . ?
O21 Si2 O30 Si12 -43(3) . . . . ?
O21 Si2 C47 C87 -81(4) . . . . ?
O21 Si15 O10 U2 -119.6(12) . . . . ?
O21 Si15 O10 Si1 50(2) . . . . ?
O21 Si15 O13 Si5 78(3) . . . . ?
O21 Si15 C4 C93 50(4) . . . . ?
O22 Si20 O40 Si7 64(2) . . . . ?
O22 Si20 O48 U1 -90(2) . . . . ?
O22 Si20 C30 C15 89(2) . . . . ?
O22 Si24 O24 Si28 -66(3) . . . . ?
O22 Si24 O25 Si6 131(4) . . . . ?
O22 Si24 C20 C14 -66(2) . . . . ?
O23 Si26 O28 Si2 45(3) . . . . ?
O23 Si26 O39 Si1 -63(4) . . . . ?
O23 Si26 C38 C44 -60(2) . . . . ?
O23 Si27 O2 Si12 12(4) . . . . ?
O23 Si27 O45 U2 114.6(14) . . . . ?
O23 Si27 O45 U3 -58.7(16) . . . . ?
O23 Si27 C56 C102 -62(2) . . . . ?
O24 Si24 O22 Si20 81(2) . . . . ?
O24 Si24 O25 Si6 13(5) . . . . ?
O24 Si24 C20 C14 56.0(19) . . . . ?
O24 Si28 O3 Si7 -37(3) . . . . ?
O24 Si28 O32 Si22 54(2) . . . . ?
O24 Si28 C59 C95 -79(3) . . . . ?
O25 Si6 O1 U1 3.3(18) . . . . ?
O25 Si6 O1 U2 170.7(13) . . . . ?
O25 Si6 O34 Si22 -77(2) . . . . ?
O25 Si6 C12 C16 -57(2) . . . . ?
O25 Si24 O22 Si20 -36(3) . . . . ?
O25 Si24 O24 Si28 54(3) . . . . ?
O25 Si24 C20 C14 171.4(16) . . . . ?
O26 Si19 O7 Si9 51(3) . . . . ?
O26 Si19 O33 Si18 -49(2) . . . . ?
O26 Si19 C34 C21 -146(2) . . . . ?
O27 Si10 O12 Si4 75(3) . . . . ?
O27 Si10 O36 Si14 -50(3) . . . . ?
O27 Si10 C50 C73 172.0(17) . . . . ?
O27 Si16 O16 U3 -114.5(16) . . . . ?
O27 Si16 O16 U4 57.3(15) . . . . ?
O27 Si16 O42 Si9 -2(3) . . . . ?
O27 Si16 C8 C40 58(2) . . . . ?
O28 Si2 O21 Si15 -80(3) . . . . ?
O28 Si2 O30 Si12 72(3) . . . . ?
O28 Si2 C47 C87 164(3) . . . . ?
O28 Si26 O23 Si27 -85(2) . . . . ?
O28 Si26 O39 Si1 54(4) . . . . ?
O28 Si26 C38 C44 178(2) . . . . ?
O29 Si8 O6 U1 -56.3(15) . . . . ?
O29 Si8 O6 U4 114.3(14) . . . . ?
O29 Si8 O31 Si23 9(3) . . . . ?
O29 Si8 C32 C71 -63(2) . . . . ?
O29 Si11 O9 Si21 -68(3) . . . . ?
O29 Si11 O47 Si25 40(3) . . . . ?
O29 Si11 C46 C54 -61(3) . . . . ?
O30 Si2 O21 Si15 39(3) . . . . ?
O30 Si2 O28 Si26 -48(3) . . . . ?
O30 Si2 C47 C87 40(4) . . . . ?
O30 Si12 O2 Si27 -23(4) . . . . ?
O30 Si12 O18 Si5 -75(3) . . . . ?
O30 Si12 C60 C66 -63(3) . . . . ?
O31 Si8 O6 U1 -173.0(12) . . . . ?
O31 Si8 O6 U4 -2.5(17) . . . . ?
O31 Si8 O29 Si11 70(2) . . . . ?
O31 Si8 C32 C71 59(2) . . . . ?
O31 Si23 O35 Si3 39(3) . . . . ?
O31 Si23 O43 Si25 -46(3) . . . . ?
O31 Si23 C18 C19 -179(3) . . . . ?
O32 Si22 O15 Si13 -46(3) . . . . ?
O32 Si22 O34 Si6 88(2) . . . . ?
O32 Si22 C98 C25 -72(3) . . . . ?
O32 Si28 O3 Si7 85(2) . . . . ?
O32 Si28 O24 Si24 -77(3) . . . . ?
O32 Si28 C59 C95 161(3) . . . . ?
O33 Si18 O14 U3 3.9(14) . . . . ?
O33 Si18 O14 Si4 -175.0(17) . . . . ?
O33 Si18 O44 Si14 67(2) . . . . ?
O33 Si18 C6 C86 32(2) . . . . ?
O33 Si19 O7 Si9 -69(2) . . . . ?
O33 Si19 O26 U3 27(2) . . . . ?
O33 Si19 C34 C21 -23(3) . . . . ?
O34 Si6 O1 U1 -112.5(14) . . . . ?
O34 Si6 O1 U2 54.9(15) . . . . ?
O34 Si6 O25 Si24 -1(5) . . . . ?
O34 Si6 C12 C16 59(2) . . . . ?
O34 Si22 O15 Si13 72(3) . . . . ?
O34 Si22 O32 Si28 -55(2) . . . . ?
O34 Si22 C98 C25 170(2) . . . . ?
O35 Si3 O5 U4 83(2) . . . . ?
O35 Si3 O11 Si17 -57(2) . . . . ?
O35 Si3 C103 C51 -39(3) . . . . ?
O35 Si23 O31 Si8 -136(3) . . . . ?
O35 Si23 O43 Si25 69(3) . . . . ?
O35 Si23 C18 C19 59(3) . . . . ?
O36 Si10 O12 Si4 -43(3) . . . . ?
O36 Si10 O27 Si16 83(2) . . . . ?
O36 Si10 C50 C73 -69(2) . . . . ?
O36 Si14 O20 Si9 -74(3) . . . . ?
O36 Si14 O44 Si18 79(2) . . . . ?
O36 Si14 C1 C69 163(3) . . . . ?
O37 Si13 O8 U1 14.4(8) . . . . ?
O37 Si13 O8 Si7 -171.3(17) . . . . ?
O37 Si13 O15 Si22 -107(3) . . . . ?
O37 Si13 C48 C58 -142(2) . . . . ?
O38 Si21 O4 U4 -13.5(8) . . . . ?
O38 Si21 O4 Si17 169.1(18) . . . . ?
O38 Si21 O9 Si11 102(3) . . . . ?
O38 Si21 C42 C10 142(2) . . . . ?
O39 Si1 O10 U2 104.2(9) . . . . ?
O39 Si1 O10 Si15 -67(2) . . . . ?
O39 Si1 O19 U2 -100.0(10) . . . . ?
O39 Si1 O19 U3 1.4(15) . . . . ?
O39 Si1 O19 U4 127.4(11) . . . . ?
O39 Si1 C108 C5 16(3) . . . . ?
O39 Si26 O23 Si27 29(3) . . . . ?
O39 Si26 O28 Si2 -70(3) . . . . ?
O39 Si26 C38 C44 66(2) . . . . ?
O40 Si7 O3 Si28 61(3) . . . . ?
O40 Si7 O8 U1 -1.0(14) . . . . ?
O40 Si7 O8 Si13 -173.8(16) . . . . ?
O40 Si7 C65 C31 64(2) . . . . ?
O40 Si20 O22 Si24 -70(2) . . . . ?
O40 Si20 O48 U1 30(2) . . . . ?
O40 Si20 C30 C15 -25(2) . . . . ?
O41 Si4 O12 Si10 -111(3) . . . . ?
O41 Si4 O14 U3 12.2(9) . . . . ?
O41 Si4 O14 Si18 -168.7(17) . . . . ?
O41 Si4 C26 C24 -138(2) . . . . ?
O42 Si9 O7 Si19 -40(3) . . . . ?
O42 Si9 O20 Si14 51(3) . . . . ?
O42 Si9 C100 C79 179.3(18) . . . . ?
O42 Si16 O16 U3 3.6(19) . . . . ?
O42 Si16 O16 U4 175.3(12) . . . . ?
O42 Si16 O27 Si10 -75(2) . . . . ?
O42 Si16 C8 C40 -61(2) . . . . ?
O43 Si23 O31 Si8 -20(3) . . . . ?
O43 Si23 O35 Si3 -79(3) . . . . ?
O43 Si23 C18 C19 -58(3) . . . . ?
O43 Si25 O17 Si17 45(3) . . . . ?
O43 Si25 O47 Si11 -42(3) . . . . ?
O43 Si25 C57 C112 39(3) . . . . ?
O44 Si14 O20 Si9 44(3) . . . . ?
O44 Si14 O36 Si10 -71(3) . . . . ?
O44 Si14 C1 C69 48(3) . . . . ?
O44 Si18 O14 U3 123.4(11) . . . . ?
O44 Si18 O14 Si4 -56(2) . . . . ?
O44 Si18 O33 Si19 -86(2) . . . . ?
O44 Si18 C6 C86 -89(2) . . . . ?
O45 Si27 O2 Si12 127(3) . . . . ?
O45 Si27 O23 Si26 -42(3) . . . . ?
O45 Si27 C56 C102 177.7(18) . . . . ?
O46 Si5 O13 Si15 54(3) . . . . ?
O46 Si5 O18 Si12 -55(3) . . . . ?
O46 Si5 C104 C94 145(2) . . . . ?
O47 Si11 O9 Si21 50(3) . . . . ?
O47 Si11 O29 Si8 -77(2) . . . . ?
O47 Si11 C46 C54 177(2) . . . . ?
O47 Si25 O17 Si17 -74(3) . . . . ?
O47 Si25 O43 Si23 67(3) . . . . ?
O47 Si25 C57 C112 162(2) . . . . ?
O48 Si20 O22 Si24 50(2) . . . . ?
O48 Si20 O40 Si7 -58(2) . . . . ?
O48 Si20 C30 C15 -147(2) . . . . ?
C1 Si14 O20 Si9 167(3) . . . . ?
C1 Si14 O36 Si10 171(3) . . . . ?
C1 Si14 O44 Si18 -165(2) . . . . ?
C2 C5 C108 Si1 58(4) . . . . ?
C4 Si15 O10 U2 117.6(19) . . . . ?
C4 Si15 O10 Si1 -73(3) . . . . ?
C4 Si15 O13 Si5 -161(3) . . . . ?
C4 Si15 O21 Si2 179(3) . . . . ?
C6 Si18 O14 U3 -116.1(13) . . . . ?
C6 Si18 O14 Si4 65(2) . . . . ?
C6 Si18 O33 Si19 153.6(19) . . . . ?
C6 Si18 O44 Si14 -173(2) . . . . ?
C7 C14 C20 Si24 -165.3(18) . . . . ?
C8 Si16 O16 U3 122.3(17) . . . . ?
C8 Si16 O16 U4 -66.0(16) . . . . ?
C8 Si16 O27 Si10 166.2(19) . . . . ?
C8 Si16 O42 Si9 118(3) . . . . ?
C9 C21 C34 Si19 -72(3) . . . . ?
C11 C25 C98 Si22 85(3) . . . . ?
C12 Si6 O1 U1 125.7(14) . . . . ?
C12 Si6 O1 U2 -66.9(15) . . . . ?
C12 Si6 O25 Si24 116(4) . . . . ?
C12 Si6 O34 Si22 165(2) . . . . ?
C18 Si23 O31 Si8 99(3) . . . . ?
C18 Si23 O35 Si3 164(2) . . . . ?
C18 Si23 O43 Si25 -169(3) . . . . ?
C20 Si24 O22 Si20 -155(2) . . . . ?
C20 Si24 O24 Si28 169(3) . . . . ?
C20 Si24 O25 Si6 -106(4) . . . . ?
C23 C24 C26 Si4 -64(4) . . . . ?
C26 Si4 O12 Si10 127(3) . . . . ?
C26 Si4 O14 U3 132.2(10) . . . . ?
C26 Si4 O14 Si18 -49(2) . . . . ?
C26 Si4 O41 U1 -0.3(17) . . . . ?
C26 Si4 O41 U3 -135.7(12) . . . . ?
C26 Si4 O41 U4 122.9(14) . . . . ?
C28 C24 C26 Si4 172(2) . . . . ?
C29 C25 C98 Si22 -163(3) . . . . ?
C30 Si20 O22 Si24 176(2) . . . . ?
C30 Si20 O40 Si7 177.2(19) . . . . ?
C30 Si20 O48 U1 149.8(19) . . . . ?
C32 Si8 O6 U1 67.9(15) . . . . ?
C32 Si8 O6 U4 -121.6(15) . . . . ?
C32 Si8 O29 Si11 -167(2) . . . . ?
C32 Si8 O31 Si23 -116(3) . . . . ?
C33 C31 C65 Si7 -148(3) . . . . ?
C34 Si19 O7 Si9 179(2) . . . . ?
C34 Si19 O26 U3 147(2) . . . . ?
C34 Si19 O33 Si18 -174(2) . . . . ?
C37 C15 C30 Si20 166(3) . . . . ?
C38 Si26 O23 Si27 156(2) . . . . ?
C38 Si26 O28 Si2 173(2) . . . . ?
C38 Si26 O39 Si1 165(3) . . . . ?
C41 C21 C34 Si19 179(2) . . . . ?
C42 Si21 O4 U4 -131.1(10) . . . . ?
C42 Si21 O4 Si17 52(2) . . . . ?
C42 Si21 O9 Si11 -133(3) . . . . ?
C42 Si21 O38 U1 -122.7(13) . . . . ?
C42 Si21 O38 U2 -4.4(16) . . . . ?
C42 Si21 O38 U4 134.7(12) . . . . ?
C46 Si11 O9 Si21 162(3) . . . . ?
C46 Si11 O29 Si8 165(2) . . . . ?
C46 Si11 O47 Si25 166(3) . . . . ?
C47 Si2 O21 Si15 162(3) . . . . ?
C47 Si2 O28 Si26 -172(3) . . . . ?
C47 Si2 O30 Si12 -165(3) . . . . ?
C48 Si13 O8 U1 132.8(9) . . . . ?
C48 Si13 O8 Si7 -53(2) . . . . ?
C48 Si13 O15 Si22 128(3) . . . . ?
C48 Si13 O37 U1 -135.8(11) . . . . ?
C48 Si13 O37 U2 123.3(13) . . . . ?
C48 Si13 O37 U3 3.0(16) . . . . ?
C50 Si10 O12 Si4 -173(3) . . . . ?
C50 Si10 O27 Si16 -152.5(19) . . . . ?
C50 Si10 O36 Si14 -166(2) . . . . ?
C52 C10 C42 Si21 62(3) . . . . ?
C56 Si27 O2 Si12 -111(3) . . . . ?
C56 Si27 O23 Si26 -164(2) . . . . ?
C56 Si27 O45 U2 -121.9(14) . . . . ?
C56 Si27 O45 U3 64.7(17) . . . . ?
C57 Si25 O17 Si17 169(3) . . . . ?
C57 Si25 O43 Si23 -172(3) . . . . ?
C57 Si25 O47 Si11 -166(3) . . . . ?
C59 Si28 O3 Si7 -158(2) . . . . ?
C59 Si28 O24 Si24 164(3) . . . . ?
C59 Si28 O32 Si22 174(2) . . . . ?
C60 Si12 O2 Si27 94(4) . . . . ?
C60 Si12 O18 Si5 168(2) . . . . ?
C60 Si12 O30 Si2 -171(3) . . . . ?
C62 C10 C42 Si21 -172(2) . . . . ?
C63 C5 C108 Si1 -176(3) . . . . ?
C65 Si7 O3 Si28 -179(2) . . . . ?
C65 Si7 O8 U1 -118.8(15) . . . . ?
C65 Si7 O8 Si13 68(2) . . . . ?
C65 Si7 O40 Si20 164(2) . . . . ?
C67 C31 C65 Si7 99(3) . . . . ?
C81 C15 C30 Si20 -70(4) . . . . ?
C82 C14 C20 Si24 71(3) . . . . ?
C83 C94 C104 Si5 -156(3) . . . . ?
C88 C79 C100 Si9 -166(2) . . . . ?
C90 C79 C100 Si9 70(3) . . . . ?
C91 C84 C110 Si17 163(3) . . . . ?
C92 C94 C104 Si5 79(3) . . . . ?
C97 C51 C103 Si3 -54(5) . . . . ?
C98 Si22 O15 Si13 -173(3) . . . . ?
C98 Si22 O32 Si28 -171(2) . . . . ?
C98 Si22 O34 Si6 -150(2) . . . . ?
C99 C51 C103 Si3 163(3) . . . . ?
C100 Si9 O7 Si19 -160(2) . . . . ?
C100 Si9 O20 Si14 170(3) . . . . ?
C100 Si9 O42 Si16 -104(3) . . . . ?
C103 Si3 O5 U4 -151(2) . . . . ?
C103 Si3 O11 Si17 -174(2) . . . . ?
C103 Si3 O35 Si23 179(2) . . . . ?
C104 Si5 O13 Si15 178(2) . . . . ?
C104 Si5 O18 Si12 179(2) . . . . ?
C104 Si5 O46 U2 -153(2) . . . . ?
C106 C84 C110 Si17 -60(4) . . . . ?
C108 Si1 O10 U2 -132.4(11) . . . . ?
C108 Si1 O10 Si15 56(2) . . . . ?
C108 Si1 O19 U2 135.0(13) . . . . ?
C108 Si1 O19 U3 -123.6(15) . . . . ?
C108 Si1 O19 U4 2.4(17) . . . . ?
C108 Si1 O39 Si26 -135(4) . . . . ?
C110 Si17 O4 U4 116.8(15) . . . . ?
C110 Si17 O4 Si21 -66(2) . . . . ?
C110 Si17 O11 Si3 -165(2) . . . . ?
C110 Si17 O17 Si25 170(2) . . . . ?

loop_
_platon_squeeze_void_nr
_platon_squeeze_void_average_x
_platon_squeeze_void_average_y
_platon_squeeze_void_average_z
_platon_squeeze_void_volume
_platon_squeeze_void_count_electrons
_platon_squeeze_void_content
1 0.000 0.000 0.000 923 259 '5 C6H14'
2 0.000 0.000 0.500 923 259 '5 C6H14'
3 0.000 0.003 0.750 13 0 ' '
4 0.000 0.105 0.250 14 0 ' '
5 0.000 0.500 0.000 1194 293 '6 C6H14'
6 0.000 0.500 0.500 1194 293 '6 C6H14'
7 0.000 0.895 0.750 14 0 ' '
8 0.000 0.997 0.250 13 0 ' '
9 0.026 0.216 0.209 27 3 ' '
10 0.000 0.452 0.750 40 1 ' '
11 0.000 0.548 0.250 39 1 ' '
12 0.027 0.784 0.709 26 3 ' '
13 0.036 0.113 0.784 25 3 ' '
14 0.036 0.887 0.284 25 2 ' '
15 0.250 0.250 0.500 22 -1 ' '
16 0.250 0.750 1.000 22 -1 ' '
17 0.250 0.250 0.028 7 -1 ' '
18 0.250 0.250 0.971 7 0 ' '
19 0.250 0.750 0.472 7 -1 ' '
20 0.250 0.750 0.529 7 0 ' '
21 0.500 0.000 0.000 1194 293 '6 C6H14'
22 0.500 1.000 0.500 1194 293 '6 C6H14'
23 0.500 0.500 0.500 923 259 '5 C6H14'
24 0.500 0.500 1.000 923 259 '5 C6H14'
25 0.500 0.048 0.250 39 1 ' '
26 0.464 0.387 0.216 25 2 ' '
27 0.464 0.613 0.716 25 3 ' '
28 0.500 0.952 0.750 40 1 ' '
29 0.473 0.284 0.791 27 3 ' '
30 0.473 0.716 0.291 27 3 ' '
31 0.500 0.395 0.750 14 0 ' '
32 0.500 0.605 0.250 14 0 ' '
33 0.500 0.497 0.250 13 0 ' '
34 0.500 0.503 0.750 13 0 ' '
35 0.527 0.284 0.709 26 3 ' '
36 0.526 0.716 0.209 27 3 ' '
37 0.538 0.387 0.286 24 2 ' '
38 0.538 0.613 0.786 24 3 ' '
39 0.750 0.250 1.000 22 -1 ' '
40 0.750 0.750 0.500 22 -1 ' '
41 0.750 0.250 0.472 7 -1 ' '
42 0.750 0.250 0.529 7 0 ' '
43 0.750 0.750 0.028 7 -1 ' '
44 0.750 0.750 0.971 7 0 ' '
45 0.962 0.113 0.714 24 3 ' '
46 0.962 0.887 0.214 24 2 ' '
47 0.973 0.216 0.291 27 3 ' '
48 0.973 0.784 0.791 27 3 ' '

loop_
_twin_individual_id
_twin_individual_mass_fraction_refined
_oxdiff_twin_reflns_isolated
_oxdiff_twin_reflns_overlapped
_twin_individual_twin_lattice_type
_twin_individual_twin_matrix_11
_twin_individual_twin_matrix_12
_twin_individual_twin_matrix_13
_twin_individual_twin_matrix_21
_twin_individual_twin_matrix_22
_twin_individual_twin_matrix_23
_twin_individual_twin_matrix_31
_twin_individual_twin_matrix_32
_twin_individual_twin_matrix_33
1 0.549(2) 5031 189685 ref 1.0000 0.0000 0.0000 0.0000 1.0000 0.0000 0.0000 0.0000 1.0000
2 0.451(2) 0 189685 nmt 0.0001 -0.9996 0.0002 -1.0001 0.0008 -0.0013 -0.2139 0.2141 -0.9992

loop_
_exptl_oxdiff_crystal_face_indexfrac_h
_exptl_oxdiff_crystal_face_indexfrac_k
_exptl_oxdiff_crystal_face_indexfrac_l
_exptl_oxdiff_crystal_face_x
_exptl_oxdiff_crystal_face_y
_exptl_oxdiff_crystal_face_z
1.9994 -1.9959 1.0005 0.0156 -0.0634 0.0114
0.9988 0.0006 0.0004 0.0086 -0.0109 0.0164
1.0001 -1.9969 -0.9961 0.0380 -0.0278 -0.0158
-1.0001 1.9969 0.9961 -0.0380 0.0278 0.0158
-1.9989 1.9963 0.9957 -0.0465 0.0387 -0.0006
1.9969 0.9999 -0.0000 0.0102 -0.0072 0.0462
-1.9969 -0.9999 0.0000 -0.0102 0.0072 -0.0462
-0.0013 1.9975 0.9966 -0.0294 0.0169 0.0322
1.9981 -0.9977 -0.9965 0.0396 -0.0241 0.0140
0.9993 -0.9983 -0.9969 0.0310 -0.0132 -0.0024
0.9975 1.9981 0.9969 -0.0208 0.0060 0.0486
1.9974 0.0010 -0.9973 0.0326 -0.0095 0.0274
0.9998 -1.9971 -1.9942 0.0534 -0.0155 -0.0212
-0.9975 -1.9981 -0.9969 0.0208 -0.0060 -0.0486
-2.3881 -39.7434 -26.0480 0.6608 -0.2327 -0.7135
39.7936 24.8184 -0.6566 0.1786 -0.0643 0.9818
-43.2018 -7.0335 28.2586 -0.7601 0.0202 -0.6495
0.9991 -0.9985 -1.9951 0.0465 -0.0008 -0.0078
0.0005 -0.9989 -0.9973 0.0224 -0.0023 -0.0188
22.7651 34.1581 19.6109 -0.3471 0.0078 0.9378
39.6310 25.8550 -3.9397 0.2209 -0.0067 0.9753
5.6580 -29.8737 -38.5912 0.8556 -0.0213 -0.5172
-11.3742 -34.2173 -29.2298 0.5945 -0.0143 -0.8040
0.0002 -0.9991 -1.9955 0.0379 0.0101 -0.0242
8.7148 -14.8817 -47.1832 0.9106 0.2707 -0.3125
36.0653 11.8901 -37.0044 0.8006 0.2370 0.5503
1.9966 0.9997 -0.9981 0.0256 0.0051 0.0407
38.5423 27.7894 -7.0597 0.2464 0.0720 0.9665
15.9325 27.8895 32.4094 -0.5606 -0.1674 0.8110
-1.9966 -0.9997 0.9981 -0.0256 -0.0051 -0.0407
-0.0002 -0.0002 -0.9981 0.0155 0.0123 -0.0054
8.6213 9.7742 -48.6174 0.7600 0.6499 0.0090
0.0002 0.0002 0.9981 -0.0155 -0.0123 0.0054
-32.2670 -27.9483 -14.4371 0.1420 0.1229 -0.9822
0.9981 0.9993 -0.0004 0.0016 0.0037 0.0298
-11.6551 10.4954 -43.3999 0.5000 0.8176 -0.2854
-1.0001 0.9977 -1.9975 0.0154 0.0502 -0.0138
-39.0277 11.0870 -16.9612 -0.1492 0.7987 -0.5830
-1.9979 0.9978 1.9946 -0.0551 0.0118 -0.0086
-45.9807 -6.1018 20.5326 -0.6706 0.1597 -0.7244
-31.7313 0.6284 43.0248 -0.9441 -0.1759 -0.2787
-13.2573 -0.6502 49.5413 -0.8778 -0.4772 0.0424
11.8271 18.7148 40.4794 -0.6570 -0.3564 0.6643
6.1361 -2.9125 46.8068 -0.6531 -0.6886 0.3151
-0.9242 -9.5348 47.8284 -0.6834 -0.7208 0.1161
14.3984 -7.4217 42.6215 -0.4858 -0.7931 0.3674
0.0008 -0.9986 0.0008 0.0070 -0.0146 -0.0134
0.9996 -0.9981 0.0012 0.0155 -0.0255 0.0030
1.0003 -1.9967 0.0020 0.0225 -0.0402 -0.0104
